data_7134376
loop_
_publ_author_name
'Nong, Yan'
'Dai, Juefei'
'Yang, Chao'
'Su, Haifeng'
'Feng, Chengcheng'
'Shi, Chuanhua'
'Zhang, Zhixun'
'Yu, Xianyong'
'Zhang, Xueji'
'Yang, Huayan'

_publ_section_title
;
 Highly stable bidentate thiol-protected Ag5Cu4 nanoclusters: a stable
 catalyst for enhanced Knoevenagel condensation
;
_journal_issue 38
_journal_name_full 'Chemical Communications'
_journal_page_first 6933
_journal_page_last 6936
_journal_paper_doi 10.1039/D5CC00825E
_journal_volume 61
_journal_year 2025
_chemical_absolute_configuration ad
_chemical_formula_moiety {[Ag5Cu4(SSC6F4)6][2(P(C6H5)4)Cu(C28H28P2)2](C6H14)6}
_chemical_formula_sum 'C176 H180 Ag5 Cu5 F24 P6 S12'
_chemical_formula_weight 4178.78
_space_group_crystal_system triclinic
_space_group_IT_number 1
_space_group_name_Hall 'P 1'
_space_group_name_H-M_alt 'P 1'
_atom_sites_solution_hydrogens geom
_atom_sites_solution_primary direct
_audit_creation_method
;FinalCif V118 by Daniel Kratzert, Freiburg 2025,
https://dkratzert.de/finalcif.html
;
_audit_update_record
;
2025-04-01 deposited with the CCDC.	2025-04-03 downloaded from the CCDC.
;
_cell_angle_alpha 90.711(2)
_cell_angle_beta 97.321(2)
_cell_angle_gamma 110.931(2)
_cell_formula_units_Z 1
_cell_length_a 14.1667(9)
_cell_length_b 15.8384(10)
_cell_length_c 18.0867(11)
_cell_measurement_reflns_used 9812
_cell_measurement_temperature 100(2)
_cell_measurement_theta_max 27.5685
_cell_measurement_theta_min 2.4235
_cell_volume 3752.2(4)
_computing_cell_refinement 'SAINT V8.40B'
_computing_data_collection 'Bruker BIS V6.2.16/2021-10-23 && APEX5 2023.9-2'
_computing_data_reduction 'SAINT V8.40B'
_computing_molecular_graphics Diamond
_computing_publication_material 'Chemical Communications'
_computing_structure_refinement 'SHELXL-2019/2 (Sheldrick, 2019)'
_computing_structure_solution 'SHELXT (G. Sheldrick)'
_diffrn_ambient_environment N~2~
_diffrn_ambient_temperature 100(2)
_diffrn_detector CPAD
_diffrn_detector_area_resol_mean 7.41
_diffrn_detector_type 'Bruker PHOTON III'
_diffrn_measured_fraction_theta_full 0.989
_diffrn_measured_fraction_theta_max 0.984
_diffrn_measurement_device 'three-circle diffractometer'
_diffrn_measurement_device_type 'Bruker D8 VENTURE dual wavelength Mo/Cu'
_diffrn_measurement_method '\w and \f scans'
_diffrn_measurement_specimen_support 'MiTeGen micromount'
_diffrn_radiation_monochromator 'mirror optics'
_diffrn_radiation_probe x-ray
_diffrn_radiation_type MoK\a
_diffrn_radiation_wavelength 0.71073
_diffrn_reflns_av_R_equivalents 0.0644
_diffrn_reflns_av_unetI/netI 0.0658
_diffrn_reflns_Laue_measured_fraction_full 0.989
_diffrn_reflns_Laue_measured_fraction_max 0.984
_diffrn_reflns_limit_h_max 18
_diffrn_reflns_limit_h_min -18
_diffrn_reflns_limit_k_max 21
_diffrn_reflns_limit_k_min -21
_diffrn_reflns_limit_l_max 20
_diffrn_reflns_limit_l_min -24
_diffrn_reflns_number 103133
_diffrn_reflns_point_group_measured_fraction_full 0.899
_diffrn_reflns_point_group_measured_fraction_max 0.880
_diffrn_reflns_theta_full 25.242
_diffrn_reflns_theta_max 28.399
_diffrn_reflns_theta_min 1.842
_diffrn_source 'microfocus sealed X-ray tube'
_diffrn_source_current 1.4
_diffrn_source_type 'Incoatec I\ms'
_diffrn_source_voltage 50
_exptl_absorpt_coefficient_mu 1.650
_exptl_absorpt_correction_T_max 0.2626
_exptl_absorpt_correction_T_min 0.2162
_exptl_absorpt_correction_type multi-scan
_exptl_absorpt_process_details
;SADABS 2016/2: Krause, L., Herbst-Irmer, R., Sheldrick G.M. & Stalke D.,
 J. Appl. Cryst. 48 (2015) 3-10
;
_exptl_crystal_colour yellow
_exptl_crystal_density_diffrn 1.849
_exptl_crystal_description rod-like
_exptl_crystal_F_000 2114
_exptl_crystal_size_max 0.25
_exptl_crystal_size_mid 0.1
_exptl_crystal_size_min 0.07
_refine_diff_density_max 2.955
_refine_diff_density_min -1.538
_refine_diff_density_rms 0.150
_refine_ls_abs_structure_details
;
 Flack x determined using traditional methods
;
_refine_ls_abs_structure_Flack 0.085(25)
_refine_ls_extinction_method none
_refine_ls_goodness_of_fit_ref 0.975
_refine_ls_hydrogen_treatment constr
_refine_ls_matrix_type full
_refine_ls_number_parameters 1529
_refine_ls_number_reflns 33138
_refine_ls_number_restraints 1721
_refine_ls_restrained_S_all 0.967
_refine_ls_R_factor_all 0.0933
_refine_ls_R_factor_gt 0.0753
_refine_ls_shift/su_max 0.005
_refine_ls_shift/su_mean 0.000
_refine_ls_structure_factor_coef Fsqd
_refine_ls_weighting_details 'w=1/[\s^2^(Fo^2^)+(0.0831P)^2^+28.9121P] where P=(Fo^2^+2Fc^2^)/3'
_refine_ls_weighting_scheme calc
_refine_ls_wR_factor_gt 0.1845
_refine_ls_wR_factor_ref 0.1979
_reflns_Friedel_coverage 0.789
_reflns_Friedel_fraction_full 0.809
_reflns_Friedel_fraction_max 0.777
_reflns_number_gt 25530
_reflns_number_total 33138
_reflns_threshold_expression 'I > 2\s(I)'
_cod_data_source_file d5cc00825e3.cif
_cod_data_source_block mo_Ag5Cu4_S_0m_sq
_cod_depositor_comments 'Adding full bibliography for 7134376--7134377.cif.'
_cod_database_code 7134376
_shelx_shelxl_version_number 2019/2
_shelx_space_group_comment
;
The symmetry employed for this shelxl refinement is uniquely defined
by the following loop, which should always be used as a source of
symmetry information in preference to the above space-group names.
They are only intended as comments.
;
_diffrn_measurement_ambient_temperature_device_make 'Oxford Cryostream 800'

loop_
_space_group_symop_operation_xyz
'x, y, z'

loop_
_atom_site_label
_atom_site_type_symbol
_atom_site_fract_x
_atom_site_fract_y
_atom_site_fract_z
_atom_site_U_iso_or_equiv
_atom_site_adp_type
_atom_site_occupancy
_atom_site_site_symmetry_order
_atom_site_calc_flag
_atom_site_refinement_flags_posn
_atom_site_refinement_flags_adp
_atom_site_refinement_flags_occupancy
_atom_site_disorder_assembly
_atom_site_disorder_group
Ag1 Ag 0.64212(14) 0.26862(11) 0.71067(11) 0.0485(2) Uani 1 1 d . . . . .
Ag2 Ag 0.81844(9) 0.35423(8) 0.82960(8) 0.0427(3) Uani 1 1 d . . . . .
Ag3 Ag 0.67817(8) 0.46019(7) 0.74564(6) 0.0365(3) Uani 1 1 d . . . . .
Ag4 Ag 0.60492(8) 0.07580(7) 0.67553(6) 0.0355(3) Uani 1 1 d . . . . .
Ag5 Ag 0.47288(9) 0.18379(8) 0.58864(8) 0.0449(3) Uani 1 1 d . . . . .
Cu2 Cu 0.84953(13) 0.42634(12) 0.68749(11) 0.0347(4) Uani 1 1 d . . . . .
Cu3 Cu 0.43592(13) 0.11359(12) 0.73438(11) 0.0360(4) Uani 1 1 d . . . . .
Cu4 Cu 0.67541(13) 0.19674(12) 0.55840(11) 0.0344(4) Uani 1 1 d . . . . .
Cu5 Cu 0.14036(13) 0.29187(11) 0.21824(10) 0.0377(4) Uani 1 1 d . . . . .
Cu1 Cu 0.61518(16) 0.33848(13) 0.86513(12) 0.0429(5) Uani 1 1 d . . . . .
C1_1 C 0.3541(9) -0.0626(7) 0.6361(7) 0.042(3) Uani 1 1 d D U . . .
C2_1 C 0.2969(10) -0.0115(7) 0.6050(8) 0.045(4) Uani 1 1 d D U . . .
C3_1 C 0.2271(11) -0.0482(8) 0.5413(8) 0.055(4) Uani 1 1 d D U . . .
C4_1 C 0.2060(11) -0.1351(8) 0.5124(9) 0.057(4) Uani 1 1 d D U . . .
C5_1 C 0.2612(11) -0.1857(7) 0.5429(8) 0.049(4) Uani 1 1 d D U . . .
C6_1 C 0.3354(10) -0.1479(7) 0.6031(7) 0.047(4) Uani 1 1 d D U . . .
F1_1 F 0.1716(10) -0.0025(8) 0.5117(8) 0.090(5) Uani 1 1 d D U . . .
F2_1 F 0.1353(11) -0.1694(9) 0.4522(8) 0.106(6) Uani 1 1 d D U . . .
F3_1 F 0.2479(9) -0.2664(6) 0.5122(7) 0.067(3) Uani 1 1 d D U . . .
F4_1 F 0.3899(8) -0.1974(6) 0.6312(6) 0.056(3) Uani 1 1 d D U . . .
S1_1 S 0.4457(3) -0.0253(2) 0.7173(2) 0.0350(8) Uani 1 1 d D U . . .
S2_1 S 0.3154(3) 0.0986(3) 0.6394(3) 0.0414(9) Uani 1 1 d D U . . .
C1_2 C 0.5732(8) -0.0019(6) 0.5049(7) 0.037(3) Uani 1 1 d D U . . .
C2_2 C 0.5095(10) 0.0382(5) 0.4668(9) 0.048(4) Uani 1 1 d D U . . .
C3_2 C 0.4218(11) -0.0171(6) 0.4214(10) 0.056(4) Uani 1 1 d D U . . .
C4_2 C 0.4029(11) -0.1081(7) 0.4079(10) 0.056(4) Uani 1 1 d D U . . .
C5_2 C 0.4678(11) -0.1473(7) 0.4427(9) 0.054(4) Uani 1 1 d D U . . .
C6_2 C 0.5497(9) -0.0952(6) 0.4933(8) 0.049(4) Uani 1 1 d D U . . .
F1_2 F 0.3610(9) 0.0170(7) 0.3826(8) 0.081(4) Uani 1 1 d D U . . .
F2_2 F 0.3207(10) -0.1596(7) 0.3609(8) 0.088(5) Uani 1 1 d D U . . .
F3_2 F 0.4450(10) -0.2359(5) 0.4315(8) 0.077(4) Uani 1 1 d D U . . .
F4_2 F 0.6113(8) -0.1361(6) 0.5262(6) 0.059(3) Uani 1 1 d D U . . .
S1_2 S 0.6851(3) 0.0597(2) 0.5667(2) 0.0369(8) Uani 1 1 d D U . . .
S2_2 S 0.5358(3) 0.1553(3) 0.4734(3) 0.0464(10) Uani 1 1 d D U . . .
C1_3 C 0.5777(8) 0.1346(8) 0.8803(6) 0.043(4) Uani 1 1 d D U . . .
C2_3 C 0.6666(8) 0.1276(7) 0.8582(6) 0.040(3) Uani 1 1 d D U . . .
C3_3 C 0.7113(9) 0.0743(9) 0.8984(7) 0.048(4) Uani 1 1 d D U . . .
C4_3 C 0.6678(11) 0.0222(11) 0.9540(8) 0.068(5) Uani 1 1 d D U . . .
C5_3 C 0.5782(10) 0.0257(10) 0.9734(8) 0.065(5) Uani 1 1 d D U . . .
C6_3 C 0.5366(10) 0.0834(9) 0.9383(7) 0.053(4) Uani 1 1 d D U . . .
F1_3 F 0.7963(7) 0.0674(7) 0.8806(7) 0.067(3) Uani 1 1 d D U . . .
F2_3 F 0.7140(12) -0.0287(9) 0.9914(8) 0.098(5) Uani 1 1 d D U . . .
F3_3 F 0.5418(11) -0.0187(9) 1.0314(7) 0.092(5) Uani 1 1 d D U . . .
F4_3 F 0.4509(8) 0.0861(7) 0.9617(6) 0.067(3) Uani 1 1 d D U . . .
S1_3 S 0.5092(3) 0.1994(3) 0.8369(2) 0.0374(8) Uani 1 1 d D U . . .
S2_3 S 0.7295(3) 0.1820(3) 0.7850(3) 0.0416(9) Uani 1 1 d D U . . .
C1_4 C 0.6166(7) 0.4054(7) 0.5604(5) 0.044(3) Uani 1 1 d DG U . . .
C2_4 C 0.7077(6) 0.4022(6) 0.5420(5) 0.037(3) Uani 1 1 d DG U . . .
C3_4 C 0.7516(6) 0.4513(7) 0.4841(6) 0.044(3) Uani 1 1 d DG U . . .
C4_4 C 0.7045(8) 0.5036(8) 0.4445(6) 0.061(5) Uani 1 1 d DG U . . .
C5_4 C 0.6134(8) 0.5068(8) 0.4628(6) 0.062(5) Uani 1 1 d DG U . . .
C6_4 C 0.5695(6) 0.4577(8) 0.5208(6) 0.054(4) Uani 1 1 d DG U . . .
F1_4 F 0.8374(6) 0.4507(7) 0.4640(6) 0.059(3) Uani 1 1 d D U . . .
F2_4 F 0.7531(12) 0.5575(9) 0.3938(8) 0.092(5) Uani 1 1 d D U . . .
F3_4 F 0.5691(12) 0.5568(10) 0.4245(8) 0.101(5) Uani 1 1 d D U . . .
F4_4 F 0.4790(8) 0.4598(8) 0.5347(8) 0.072(4) Uani 1 1 d D U . . .
S1_4 S 0.5530(3) 0.3537(3) 0.6360(2) 0.0378(9) Uani 1 1 d D U . . .
S2_4 S 0.7755(3) 0.3384(2) 0.5875(2) 0.0341(8) Uani 1 1 d D U . . .
C1_5 C 0.7234(9) 0.5355(6) 0.9183(8) 0.048(4) Uani 1 1 d D U . . .
C2_5 C 0.7879(9) 0.4948(6) 0.9555(8) 0.051(4) Uani 1 1 d D U . . .
C3_5 C 0.8756(11) 0.5486(7) 1.0014(11) 0.069(5) Uani 1 1 d D U . . .
C4_5 C 0.9039(12) 0.6418(7) 1.0085(11) 0.072(5) Uani 1 1 d D U . . .
C5_5 C 0.8411(10) 0.6824(7) 0.9721(10) 0.061(5) Uani 1 1 d D U . . .
C6_5 C 0.7500(11) 0.6289(6) 0.9296(10) 0.057(4) Uani 1 1 d D U . . .
F1_5 F 0.9420(10) 0.5143(9) 1.0337(8) 0.087(4) Uani 1 1 d D U . . .
F2_5 F 0.9909(10) 0.6922(9) 1.0523(9) 0.101(5) Uani 1 1 d D U . . .
F3_5 F 0.8645(11) 0.7717(6) 0.9820(9) 0.090(4) Uani 1 1 d D U . . .
F4_5 F 0.6895(9) 0.6700(7) 0.8958(7) 0.067(3) Uani 1 1 d D U . . .
S1_5 S 0.6076(3) 0.4761(3) 0.8593(2) 0.0400(9) Uani 1 1 d D U . . .
S2_5 S 0.7607(4) 0.3772(3) 0.9476(3) 0.0534(11) Uani 1 1 d D U . . .
C1_6 C 0.9299(8) 0.6053(6) 0.7812(6) 0.029(3) Uani 1 1 d D U . . .
C2_6 C 0.9897(9) 0.5571(6) 0.8133(6) 0.035(3) Uani 1 1 d D U . . .
C3_6 C 1.0713(10) 0.6022(8) 0.8678(8) 0.050(4) Uani 1 1 d D U . . .
C4_6 C 1.0895(12) 0.6892(8) 0.8953(9) 0.061(5) Uani 1 1 d D U . . .
C5_6 C 1.0263(11) 0.7341(8) 0.8681(8) 0.052(4) Uani 1 1 d D U . . .
C6_6 C 0.9487(9) 0.6923(7) 0.8106(7) 0.036(3) Uani 1 1 d D U . . .
F1_6 F 1.1347(9) 0.5628(8) 0.8964(8) 0.078(4) Uani 1 1 d D U . . .
F2_6 F 1.1635(9) 0.7277(8) 0.9522(7) 0.084(4) Uani 1 1 d D U . . .
F3_6 F 1.0430(10) 0.8167(6) 0.8974(7) 0.068(3) Uani 1 1 d D U . . .
F4_6 F 0.8888(8) 0.7383(6) 0.7864(6) 0.053(3) Uani 1 1 d D U . . .
S1_6 S 0.8350(3) 0.5636(2) 0.7021(2) 0.0336(8) Uani 1 1 d D U . . .
S2_6 S 0.9754(3) 0.4471(3) 0.7795(3) 0.0417(9) Uani 1 1 d D U . . .
C1_7 C 0.3114(7) 0.4614(4) 0.7564(6) 0.032(3) Uani 1 1 d G U . . .
C2_7 C 0.3746(6) 0.4177(6) 0.7363(6) 0.040(3) Uani 1 1 d G U . . .
H2_7 H 0.430424 0.448896 0.710759 0.048 Uiso 1 1 calc R U . . .
C3_7 C 0.3561(7) 0.3285(6) 0.7536(6) 0.038(3) Uani 1 1 d G U . . .
H3_7 H 0.399289 0.298619 0.739801 0.046 Uiso 1 1 calc R U . . .
C4_7 C 0.2744(8) 0.2829(5) 0.7909(6) 0.047(4) Uani 1 1 d G U . . .
H4_7 H 0.261771 0.221881 0.802727 0.056 Uiso 1 1 calc R U . . .
C5_7 C 0.2112(7) 0.3266(6) 0.8111(6) 0.049(4) Uani 1 1 d G U . . .
H5_7 H 0.155386 0.295421 0.836612 0.059 Uiso 1 1 calc R U . . .
C6_7 C 0.2297(7) 0.4158(6) 0.7938(6) 0.037(3) Uani 1 1 d G U . . .
H6_7 H 0.186519 0.445698 0.807571 0.045 Uiso 1 1 calc R U . . .
C7_7 C 0.2220(5) 0.5798(6) 0.6808(5) 0.026(2) Uani 1 1 d G U . . .
C8_7 C 0.1808(7) 0.5185(6) 0.6191(5) 0.039(3) Uani 1 1 d G U . . .
H8_7 H 0.210631 0.475387 0.608947 0.047 Uiso 1 1 calc R U . . .
C9_7 C 0.0959(7) 0.5204(6) 0.5722(5) 0.045(4) Uani 1 1 d G U . . .
H9_7 H 0.067777 0.478508 0.529956 0.054 Uiso 1 1 calc R U . . .
C10_7 C 0.0522(6) 0.5835(7) 0.5870(6) 0.043(4) Uani 1 1 d G U . . .
H10_7 H -0.005747 0.584781 0.554918 0.052 Uiso 1 1 calc R U . . .
C11_7 C 0.0934(6) 0.6448(6) 0.6487(6) 0.040(3) Uani 1 1 d G U . . .
H11_7 H 0.063582 0.687935 0.658871 0.049 Uiso 1 1 calc R U . . .
C12_7 C 0.1783(6) 0.6429(5) 0.6957(5) 0.031(3) Uani 1 1 d G U . . .
H12_7 H 0.206436 0.684816 0.737863 0.038 Uiso 1 1 calc R U . . .
C13_7 C 0.3677(9) 0.6486(6) 0.8186(6) 0.043(3) Uani 1 1 d G U . . .
C14_7 C 0.3653(12) 0.6150(6) 0.8892(7) 0.069(5) Uani 1 1 d G U . . .
H14_7 H 0.347583 0.551771 0.894454 0.083 Uiso 1 1 calc R U . . .
C15_7 C 0.3887(14) 0.6738(9) 0.9522(5) 0.107(8) Uani 1 1 d G U . . .
H15_7 H 0.387012 0.650742 1.000512 0.128 Uiso 1 1 calc R U . . .
C16_7 C 0.4146(13) 0.7662(8) 0.9446(6) 0.080(6) Uani 1 1 d G U . . .
H16_7 H 0.430587 0.806389 0.987681 0.096 Uiso 1 1 calc R U . . .
C17_7 C 0.4170(10) 0.7999(5) 0.8740(7) 0.049(4) Uani 1 1 d G U . . .
H17_7 H 0.434734 0.863066 0.868792 0.059 Uiso 1 1 calc R U . . .
C18_7 C 0.3936(9) 0.7411(7) 0.8110(5) 0.044(4) Uani 1 1 d G U . . .
H18_7 H 0.395305 0.764096 0.762732 0.052 Uiso 1 1 calc R U . . .
C19_7 C 0.4426(6) 0.6168(6) 0.6866(6) 0.033(3) Uani 1 1 d G U . . .
C20_7 C 0.5386(7) 0.6307(7) 0.7256(5) 0.047(4) Uani 1 1 d G U . . .
H20_7 H 0.545957 0.621660 0.777538 0.057 Uiso 1 1 calc R U . . .
C21_7 C 0.6238(5) 0.6578(7) 0.6886(8) 0.062(5) Uani 1 1 d G U . . .
H21_7 H 0.689396 0.667316 0.715241 0.075 Uiso 1 1 calc R U . . .
C22_7 C 0.6130(7) 0.6710(8) 0.6126(8) 0.064(5) Uani 1 1 d G U . . .
H22_7 H 0.671257 0.689542 0.587330 0.077 Uiso 1 1 calc R U . . .
C23_7 C 0.5170(9) 0.6571(8) 0.5736(6) 0.056(4) Uani 1 1 d G U . . .
H23_7 H 0.509680 0.666111 0.521714 0.067 Uiso 1 1 calc R U . . .
C24_7 C 0.4318(6) 0.6300(7) 0.6106(6) 0.045(4) Uani 1 1 d G U . . .
H24_7 H 0.366240 0.620454 0.584009 0.054 Uiso 1 1 calc R U . . .
P1_7 P 0.3349(3) 0.5762(2) 0.7358(2) 0.0282(7) Uani 1 1 d . U . . .
C1_8 C 0.9280(8) 0.8982(6) 0.6061(5) 0.038(3) Uani 1 1 d G U . . .
C2_8 C 0.9418(10) 0.9360(6) 0.5375(6) 0.063(5) Uani 1 1 d G U . . .
H2_8 H 0.963415 0.999798 0.534608 0.075 Uiso 1 1 calc R U . . .
C3_8 C 0.9240(12) 0.8804(9) 0.4732(5) 0.079(6) Uani 1 1 d G U . . .
H3_8 H 0.933426 0.906260 0.426350 0.095 Uiso 1 1 calc R U . . .
C4_8 C 0.8923(11) 0.7870(9) 0.4775(6) 0.077(6) Uani 1 1 d G U . . .
H4_8 H 0.880156 0.749067 0.433540 0.092 Uiso 1 1 calc R U . . .
C5_8 C 0.8785(9) 0.7492(6) 0.5461(7) 0.057(4) Uani 1 1 d G U . . .
H5_8 H 0.856875 0.685412 0.548989 0.068 Uiso 1 1 calc R U . . .
C6_8 C 0.8963(8) 0.8048(7) 0.6104(6) 0.040(3) Uani 1 1 d G U . . .
H6_8 H 0.886863 0.778949 0.657249 0.048 Uiso 1 1 calc R U . . .
C7_8 C 0.8490(6) 0.9257(6) 0.7405(6) 0.036(3) Uani 1 1 d G U . . .
C8_8 C 0.7528(7) 0.9107(7) 0.7015(5) 0.045(4) Uani 1 1 d G U . . .
H8_8 H 0.745669 0.923039 0.650275 0.054 Uiso 1 1 calc R U . . .
C9_8 C 0.6669(5) 0.8775(7) 0.7375(7) 0.057(4) Uani 1 1 d G U . . .
H9_8 H 0.601158 0.867221 0.710848 0.069 Uiso 1 1 calc R U . . .
C10_8 C 0.6773(7) 0.8594(7) 0.8125(7) 0.055(4) Uani 1 1 d G U . . .
H10_8 H 0.618680 0.836761 0.837081 0.065 Uiso 1 1 calc R U . . .
C11_8 C 0.7736(8) 0.8745(7) 0.8515(5) 0.052(4) Uani 1 1 d G U . . .
H11_8 H 0.780713 0.862119 0.902743 0.062 Uiso 1 1 calc R U . . .
C12_8 C 0.8594(6) 0.9076(7) 0.8155(6) 0.040(3) Uani 1 1 d G U . . .
H12_8 H 0.925226 0.917937 0.842170 0.047 Uiso 1 1 calc R U . . .
C13_8 C 1.0685(6) 0.9656(6) 0.7462(6) 0.037(3) Uani 1 1 d G U . . .
C14_8 C 1.1097(7) 0.9013(6) 0.7295(5) 0.037(3) Uani 1 1 d G U . . .
H14_8 H 1.077956 0.858306 0.688345 0.044 Uiso 1 1 calc R U . . .
C15_8 C 1.1974(7) 0.8999(6) 0.7729(6) 0.043(4) Uani 1 1 d G U . . .
H15_8 H 1.225626 0.855984 0.761404 0.052 Uiso 1 1 calc R U . . .
C16_8 C 1.2439(6) 0.9628(7) 0.8330(6) 0.050(4) Uani 1 1 d G U . . .
H16_8 H 1.303892 0.961880 0.862686 0.060 Uiso 1 1 calc R U . . .
C17_8 C 1.2027(8) 1.0271(7) 0.8498(6) 0.054(4) Uani 1 1 d G U . . .
H17_8 H 1.234488 1.070100 0.890910 0.064 Uiso 1 1 calc R U . . .
C18_8 C 1.1150(8) 1.0285(6) 0.8064(6) 0.046(4) Uani 1 1 d G U . . .
H18_8 H 1.086817 1.072424 0.817853 0.055 Uiso 1 1 calc R U . . .
C19_8 C 0.9784(7) 1.0847(5) 0.6735(7) 0.037(3) Uani 1 1 d G U . . .
C20_8 C 1.0670(7) 1.1351(6) 0.6453(7) 0.041(3) Uani 1 1 d G U . . .
H20_8 H 1.112888 1.107157 0.633438 0.049 Uiso 1 1 calc R U . . .
C21_8 C 1.0886(7) 1.2265(6) 0.6343(7) 0.054(4) Uani 1 1 d G U . . .
H21_8 H 1.149179 1.260921 0.615018 0.065 Uiso 1 1 calc R U . . .
C22_8 C 1.0215(8) 1.2674(5) 0.6516(7) 0.051(4) Uani 1 1 d G U . . .
H22_8 H 1.036249 1.329830 0.644117 0.062 Uiso 1 1 calc R U . . .
C23_8 C 0.9329(7) 1.2170(6) 0.6798(7) 0.042(3) Uani 1 1 d G U . . .
H23_8 H 0.887028 1.244975 0.691636 0.050 Uiso 1 1 calc R U . . .
C24_8 C 0.9113(6) 1.1257(6) 0.6908(6) 0.037(3) Uani 1 1 d G U . . .
H24_8 H 0.850736 1.091211 0.710057 0.045 Uiso 1 1 calc R U . . .
P1_8 P 0.9547(3) 0.9684(2) 0.6916(2) 0.0322(8) Uani 1 1 d . U . . .
P1_9 P 0.1123(3) 0.3367(3) 0.3299(2) 0.0465(9) Uani 1 1 d D U . . .
C1_9 C 0.0052(7) 0.2528(6) 0.3671(6) 0.046(3) Uani 1 1 d DG U . . .
C2_9 C -0.0355(8) 0.2704(6) 0.4290(6) 0.055(4) Uani 1 1 d DG U . . .
H2_9 H -0.012249 0.330096 0.451524 0.066 Uiso 1 1 calc R U . . .
C3_9 C -0.1101(8) 0.2006(8) 0.4578(6) 0.069(5) Uani 1 1 d DG U . . .
H3_9 H -0.137921 0.212628 0.500098 0.083 Uiso 1 1 calc R U . . .
C4_9 C -0.1441(8) 0.1133(7) 0.4248(7) 0.070(5) Uani 1 1 d DG U . . .
H4_9 H -0.195140 0.065599 0.444532 0.084 Uiso 1 1 calc R U . . .
C5_9 C -0.1035(9) 0.0957(5) 0.3629(7) 0.062(4) Uani 1 1 d DG U . . .
H5_9 H -0.126687 0.036038 0.340390 0.074 Uiso 1 1 calc R U . . .
C6_9 C -0.0288(8) 0.1655(7) 0.3341(5) 0.048(4) Uani 1 1 d DG U . . .
H6_9 H -0.001015 0.153504 0.291814 0.057 Uiso 1 1 calc R U . . .
C7_9 C 0.1085(8) 0.4491(6) 0.3476(8) 0.061(4) Uani 1 1 d DG U . . .
C8_9 C 0.0167(7) 0.4620(7) 0.3494(8) 0.067(4) Uani 1 1 d DG U . . .
H8_9 H -0.045378 0.411216 0.345293 0.081 Uiso 1 1 calc R U . . .
C9_9 C 0.0159(8) 0.5491(8) 0.3572(9) 0.073(5) Uani 1 1 d DG U . . .
H9_9 H -0.046846 0.557890 0.358418 0.087 Uiso 1 1 calc R U . . .
C10_9 C 0.1068(11) 0.6234(6) 0.3632(10) 0.080(5) Uani 1 1 d DG U . . .
H10_9 H 0.106156 0.682902 0.368555 0.096 Uiso 1 1 calc R U . . .
C11_9 C 0.1985(9) 0.6105(7) 0.3615(10) 0.094(7) Uani 1 1 d DG U . . .
H11_9 H 0.260628 0.661243 0.365568 0.113 Uiso 1 1 calc R U . . .
C12_9 C 0.1994(7) 0.5234(8) 0.3537(9) 0.078(5) Uani 1 1 d DG U . . .
H12_9 H 0.262098 0.514570 0.352443 0.094 Uiso 1 1 calc R U . . .
C13_9 C 0.2223(11) 0.3354(11) 0.3977(8) 0.058(4) Uani 1 1 d D U . . .
H13_9 H 0.284693 0.382093 0.382697 0.070 Uiso 1 1 calc R U . . .
C14_9 C 0.2323(12) 0.2423(11) 0.3838(8) 0.055(4) Uani 1 1 d D U . . .
H14_9 H 0.165770 0.195533 0.392071 0.066 Uiso 1 1 calc R U . . .
C15_9 C 0.2213(17) 0.3588(17) 0.4796(10) 0.084(6) Uani 1 1 d D U . . .
H15A_9 H 0.216483 0.418769 0.484624 0.125 Uiso 1 1 calc R U . . .
H15B_9 H 0.284342 0.359249 0.509334 0.125 Uiso 1 1 calc R U . . .
H15C_9 H 0.162438 0.313503 0.497333 0.125 Uiso 1 1 calc R U . . .
C16_9 C 0.3120(16) 0.2277(15) 0.4391(10) 0.081(6) Uani 1 1 d D U . . .
H16A_9 H 0.305565 0.164024 0.434837 0.121 Uiso 1 1 calc R U . . .
H16B_9 H 0.302835 0.242917 0.489701 0.121 Uiso 1 1 calc R U . . .
H16C_9 H 0.379877 0.266385 0.428986 0.121 Uiso 1 1 calc R U . . .
P2_9 P 0.2435(3) 0.2270(3) 0.2831(2) 0.0507(9) Uani 1 1 d D U . . .
C17_9 C 0.3824(6) 0.2831(8) 0.2797(8) 0.060(4) Uani 1 1 d DG U . . .
C18_9 C 0.4158(8) 0.3749(8) 0.2674(8) 0.063(4) Uani 1 1 d DG U . . .
H18_9 H 0.367664 0.403692 0.256307 0.076 Uiso 1 1 calc R U . . .
C19_9 C 0.5196(9) 0.4246(7) 0.2713(9) 0.077(5) Uani 1 1 d DG U . . .
H19_9 H 0.542404 0.487382 0.262915 0.092 Uiso 1 1 calc R U . . .
C20_9 C 0.5900(6) 0.3825(10) 0.2875(10) 0.098(7) Uani 1 1 d DG U . . .
H20_9 H 0.660949 0.416475 0.290232 0.118 Uiso 1 1 calc R U . . .
C21_9 C 0.5566(8) 0.2907(11) 0.2999(10) 0.089(6) Uani 1 1 d DG U . . .
H21_9 H 0.604754 0.261878 0.310941 0.107 Uiso 1 1 calc R U . . .
C22_9 C 0.4528(10) 0.2410(8) 0.2959(9) 0.080(5) Uani 1 1 d DG U . . .
H22_9 H 0.430014 0.178186 0.304333 0.096 Uiso 1 1 calc R U . . .
C23_9 C 0.2190(13) 0.1059(7) 0.2634(9) 0.084(6) Uani 1 1 d DG U . . .
C24_9 C 0.1551(13) 0.0394(11) 0.3026(9) 0.111(8) Uani 1 1 d DG U . . .
H24_9 H 0.125042 0.056090 0.341686 0.133 Uiso 1 1 calc R U . . .
C25_9 C 0.1351(14) -0.0515(9) 0.2846(12) 0.135(9) Uani 1 1 d DG U . . .
H25_9 H 0.091460 -0.096916 0.311427 0.162 Uiso 1 1 calc R U . . .
C26_9 C 0.1791(16) -0.0759(8) 0.2275(12) 0.133(9) Uani 1 1 d DG U . . .
H26_9 H 0.165489 -0.137979 0.215212 0.159 Uiso 1 1 calc R U . . .
C27_9 C 0.2430(15) -0.0094(12) 0.1883(10) 0.109(7) Uani 1 1 d DG U . . .
H27_9 H 0.273102 -0.026035 0.149255 0.130 Uiso 1 1 calc R U . . .
C28_9 C 0.2630(13) 0.0815(10) 0.2063(9) 0.100(7) Uani 1 1 d DG U . . .
H28_9 H 0.306686 0.126972 0.179513 0.120 Uiso 1 1 calc R U . . .
P1_10 P 0.0033(3) 0.2126(3) 0.1348(2) 0.0522(10) Uani 1 1 d D U . . .
C1_10 C -0.1116(8) 0.2422(9) 0.1405(8) 0.074(5) Uani 1 1 d DG U . . .
C2_10 C -0.2069(9) 0.1894(8) 0.1028(8) 0.083(6) Uani 1 1 d DG U . . .
H2_10 H -0.215786 0.134109 0.076639 0.099 Uiso 1 1 calc R U . . .
C3_10 C -0.2891(7) 0.2177(10) 0.1032(9) 0.095(7) Uani 1 1 d DG U . . .
H3_10 H -0.354239 0.181638 0.077389 0.114 Uiso 1 1 calc R U . . .
C4_10 C -0.2761(8) 0.2986(11) 0.1414(9) 0.093(6) Uani 1 1 d DG U . . .
H4_10 H -0.332262 0.317918 0.141738 0.112 Uiso 1 1 calc R U . . .
C5_10 C -0.1808(10) 0.3513(8) 0.1792(8) 0.080(5) Uani 1 1 d DG U . . .
H5_10 H -0.171831 0.406669 0.205336 0.096 Uiso 1 1 calc R U . . .
C6_10 C -0.0985(7) 0.3231(8) 0.1788(7) 0.064(4) Uani 1 1 d DG U . . .
H6_10 H -0.033376 0.359142 0.204587 0.077 Uiso 1 1 calc R U . . .
C7_10 C -0.0400(12) 0.0901(6) 0.1239(8) 0.074(5) Uani 1 1 d DG U . . .
C8_10 C -0.1164(12) 0.0371(9) 0.1629(8) 0.094(7) Uani 1 1 d DG U . . .
H8_10 H -0.150905 0.064793 0.191106 0.112 Uiso 1 1 calc R U . . .
C9_10 C -0.1422(14) -0.0563(9) 0.1606(10) 0.126(9) Uani 1 1 d DG U . . .
H9_10 H -0.194370 -0.092449 0.187296 0.151 Uiso 1 1 calc R U . . .
C10_10 C -0.0917(16) -0.0967(6) 0.1193(11) 0.122(9) Uani 1 1 d DG U . . .
H10_10 H -0.109326 -0.160550 0.117801 0.147 Uiso 1 1 calc R U . . .
C11_10 C -0.0153(14) -0.0438(9) 0.0803(10) 0.122(8) Uani 1 1 d DG U . . .
H11_10 H 0.019184 -0.071408 0.052115 0.146 Uiso 1 1 calc R U . . .
C12_10 C 0.0105(12) 0.0496(9) 0.0826(9) 0.096(7) Uani 1 1 d DG U . . .
H12_10 H 0.062650 0.085835 0.055925 0.115 Uiso 1 1 calc R U . . .
C13_10 C 0.0371(11) 0.2557(8) 0.0425(6) 0.048(3) Uani 1 1 d D U . . .
H13_10 H 0.090043 0.232282 0.029211 0.058 Uiso 1 1 calc R U . . .
C14_10 C 0.0882(10) 0.3599(9) 0.0548(6) 0.056(4) Uani 1 1 d D U . . .
H14_10 H 0.037547 0.383868 0.071658 0.068 Uiso 1 1 calc R U . . .
C15_10 C -0.0495(15) 0.2287(14) -0.0230(11) 0.092(7) Uani 1 1 d D U . . .
H15A_10 H -0.025607 0.262563 -0.066165 0.139 Uiso 1 1 calc R U . . .
H15B_10 H -0.107220 0.242497 -0.008907 0.139 Uiso 1 1 calc R U . . .
H15C_10 H -0.071359 0.163595 -0.035965 0.139 Uiso 1 1 calc R U . . .
C16_10 C 0.119(2) 0.4025(13) -0.0179(10) 0.109(9) Uani 1 1 d D U . . .
H16A_10 H 0.169707 0.380798 -0.034824 0.163 Uiso 1 1 calc R U . . .
H16B_10 H 0.148088 0.468554 -0.009413 0.163 Uiso 1 1 calc R U . . .
H16C_10 H 0.058563 0.385417 -0.056075 0.163 Uiso 1 1 calc R U . . .
P2_10 P 0.2001(3) 0.3892(3) 0.1302(2) 0.0502(9) Uani 1 1 d D U . . .
C17_10 C 0.2997(11) 0.3677(10) 0.0819(9) 0.073(5) Uani 1 1 d DG U . . .
C18_10 C 0.3065(12) 0.2824(9) 0.0857(8) 0.084(6) Uani 1 1 d DG U . . .
H18_10 H 0.264333 0.238538 0.114513 0.101 Uiso 1 1 calc R U . . .
C19_10 C 0.3750(14) 0.2612(10) 0.0474(10) 0.109(7) Uani 1 1 d DG U . . .
H19_10 H 0.379617 0.202921 0.049982 0.131 Uiso 1 1 calc R U . . .
C20_10 C 0.4367(13) 0.3253(13) 0.0052(10) 0.125(9) Uani 1 1 d DG U . . .
H20_10 H 0.483474 0.310876 -0.021012 0.151 Uiso 1 1 calc R U . . .
C21_10 C 0.4299(13) 0.4106(11) 0.0013(9) 0.113(8) Uani 1 1 d DG U . . .
H21_10 H 0.472047 0.454448 -0.027475 0.136 Uiso 1 1 calc R U . . .
C22_10 C 0.3614(13) 0.4318(9) 0.0397(9) 0.102(7) Uani 1 1 d DG U . . .
H22_10 H 0.356763 0.490067 0.037057 0.123 Uiso 1 1 calc R U . . .
C23_10 C 0.2429(9) 0.5130(6) 0.1490(8) 0.057(4) Uani 1 1 d DG U . . .
C24_10 C 0.1731(8) 0.5564(9) 0.1371(10) 0.090(6) Uani 1 1 d DG U . . .
H24_10 H 0.104509 0.523079 0.115996 0.108 Uiso 1 1 calc R U . . .
C25_10 C 0.2036(11) 0.6485(9) 0.1562(12) 0.105(7) Uani 1 1 d DG U . . .
H25_10 H 0.155930 0.678120 0.148042 0.126 Uiso 1 1 calc R U . . .
C26_10 C 0.3040(13) 0.6971(6) 0.1871(12) 0.112(8) Uani 1 1 d DG U . . .
H26_10 H 0.324868 0.760093 0.200112 0.135 Uiso 1 1 calc R U . . .
C27_10 C 0.3738(9) 0.6537(8) 0.1990(12) 0.113(8) Uani 1 1 d DG U . . .
H27_10 H 0.442387 0.687024 0.220137 0.136 Uiso 1 1 calc R U . . .
C28_10 C 0.3433(8) 0.5616(8) 0.1800(11) 0.096(7) Uani 1 1 d DG U . . .
H28_10 H 0.390968 0.531983 0.188092 0.115 Uiso 1 1 calc R U . . .

loop_
_atom_site_aniso_label
_atom_site_aniso_U_11
_atom_site_aniso_U_22
_atom_site_aniso_U_33
_atom_site_aniso_U_23
_atom_site_aniso_U_13
_atom_site_aniso_U_12
Ag1 0.0548(5) 0.0351(4) 0.0571(6) 0.0012(4) -0.0046(4) 0.0225(4)
Ag2 0.0374(6) 0.0366(6) 0.0555(8) 0.0040(5) 0.0102(5) 0.0138(5)
Ag3 0.0349(6) 0.0361(6) 0.0425(7) 0.0034(5) 0.0131(5) 0.0151(5)
Ag4 0.0332(5) 0.0346(6) 0.0436(7) 0.0026(5) 0.0148(5) 0.0148(4)
Ag5 0.0382(6) 0.0327(6) 0.0623(9) 0.0092(5) 0.0023(5) 0.0124(5)
Cu2 0.0300(9) 0.0316(9) 0.0436(12) 0.0007(8) 0.0061(8) 0.0123(7)
Cu3 0.0299(9) 0.0342(9) 0.0482(12) 0.0019(8) 0.0098(8) 0.0152(7)
Cu4 0.0360(9) 0.0282(8) 0.0401(11) 0.0042(7) 0.0129(8) 0.0102(7)
Cu5 0.0429(8) 0.0397(9) 0.0279(9) 0.0003(7) 0.0104(6) 0.0103(7)
Cu1 0.0504(11) 0.0324(9) 0.0480(13) 0.0027(8) 0.0222(9) 0.0124(8)
C1_1 0.032(6) 0.028(6) 0.069(10) 0.007(6) 0.022(6) 0.010(5)
C2_1 0.033(7) 0.036(7) 0.065(10) -0.010(6) 0.002(6) 0.015(6)
C3_1 0.033(7) 0.057(8) 0.073(11) -0.005(8) -0.005(7) 0.019(6)
C4_1 0.035(7) 0.055(8) 0.071(11) -0.015(8) -0.003(7) 0.008(6)
C5_1 0.050(8) 0.029(6) 0.066(10) -0.009(6) 0.015(7) 0.009(6)
C6_1 0.048(8) 0.032(7) 0.071(10) 0.018(7) 0.025(7) 0.020(6)
F1_1 0.079(8) 0.084(8) 0.108(11) -0.023(7) -0.051(7) 0.052(7)
F2_1 0.092(10) 0.079(9) 0.125(13) -0.043(8) -0.038(9) 0.022(7)
F3_1 0.080(8) 0.038(5) 0.073(8) -0.013(5) 0.014(6) 0.010(5)
F4_1 0.075(7) 0.033(5) 0.069(7) -0.001(4) 0.027(6) 0.026(5)
S1_1 0.0294(17) 0.0314(17) 0.051(2) 0.0118(15) 0.0124(15) 0.0166(14)
S2_1 0.0305(17) 0.0381(19) 0.061(3) -0.0019(17) -0.0003(16) 0.0220(15)
C1_2 0.046(7) 0.029(6) 0.035(7) -0.002(5) 0.014(6) 0.009(5)
C2_2 0.056(8) 0.030(6) 0.041(8) 0.007(6) -0.001(7) 0.000(6)
C3_2 0.075(10) 0.034(7) 0.050(9) 0.006(6) -0.011(8) 0.014(7)
C4_2 0.066(9) 0.039(7) 0.049(9) -0.003(6) -0.002(8) 0.006(7)
C5_2 0.072(9) 0.040(7) 0.044(9) -0.010(6) 0.005(7) 0.015(7)
C6_2 0.059(8) 0.040(7) 0.046(9) -0.004(6) 0.022(7) 0.011(7)
F1_2 0.089(8) 0.046(6) 0.088(10) -0.001(6) -0.037(7) 0.019(6)
F2_2 0.095(9) 0.043(6) 0.087(10) -0.005(5) -0.037(7) -0.006(6)
F3_2 0.100(9) 0.029(5) 0.094(10) -0.005(5) 0.003(7) 0.016(5)
F4_2 0.071(6) 0.034(5) 0.071(8) 0.000(5) -0.004(5) 0.023(5)
S1_2 0.0378(19) 0.0312(17) 0.046(2) 0.0063(15) 0.0187(16) 0.0130(15)
S2_2 0.049(2) 0.0345(19) 0.049(3) 0.0067(16) -0.0072(18) 0.0125(16)
C1_3 0.049(8) 0.035(7) 0.038(8) -0.005(6) -0.006(6) 0.010(6)
C2_3 0.043(7) 0.018(5) 0.048(8) -0.001(5) -0.008(6) 0.002(5)
C3_3 0.055(9) 0.034(7) 0.049(9) -0.002(6) -0.008(7) 0.012(7)
C4_3 0.091(12) 0.048(9) 0.053(11) -0.002(8) -0.021(9) 0.020(9)
C5_3 0.084(11) 0.039(8) 0.050(10) 0.009(7) -0.008(9) 0.002(8)
C6_3 0.061(10) 0.041(8) 0.043(9) -0.004(7) 0.015(8) -0.001(7)
F1_3 0.065(7) 0.045(5) 0.092(9) 0.008(5) -0.017(6) 0.030(5)
F2_3 0.140(13) 0.072(8) 0.093(11) 0.012(7) -0.019(9) 0.063(9)
F3_3 0.116(11) 0.073(8) 0.055(8) 0.027(6) 0.008(7) -0.003(8)
F4_3 0.092(9) 0.051(6) 0.048(7) 0.007(5) 0.033(6) 0.005(6)
S1_3 0.0380(19) 0.0348(18) 0.044(2) 0.0016(15) 0.0162(16) 0.0158(15)
S2_3 0.040(2) 0.0319(19) 0.056(3) 0.0044(17) 0.0076(18) 0.0173(16)
C1_4 0.049(8) 0.050(8) 0.033(8) 0.012(6) 0.013(6) 0.016(7)
C2_4 0.042(7) 0.028(6) 0.041(8) 0.007(5) 0.004(6) 0.013(5)
C3_4 0.052(8) 0.039(7) 0.043(9) 0.006(6) 0.017(7) 0.017(6)
C4_4 0.096(12) 0.049(8) 0.043(9) 0.026(7) 0.034(9) 0.024(8)
C5_4 0.098(12) 0.057(9) 0.045(10) 0.028(7) 0.015(9) 0.044(9)
C6_4 0.062(9) 0.046(8) 0.068(11) 0.011(7) 0.021(8) 0.034(7)
F1_4 0.041(5) 0.064(7) 0.063(8) 0.012(5) 0.018(5) 0.005(5)
F2_4 0.145(13) 0.073(8) 0.071(10) 0.036(7) 0.043(9) 0.046(9)
F3_4 0.152(14) 0.103(10) 0.093(11) 0.062(8) 0.037(10) 0.091(10)
F4_4 0.069(7) 0.074(7) 0.098(10) 0.029(7) 0.027(7) 0.050(6)
S1_4 0.0340(18) 0.042(2) 0.048(2) 0.0107(17) 0.0180(16) 0.0222(16)
S2_4 0.0264(16) 0.0293(17) 0.048(2) 0.0004(15) 0.0097(15) 0.0106(13)
C1_5 0.057(8) 0.046(8) 0.037(8) 0.008(6) 0.015(7) 0.013(7)
C2_5 0.069(9) 0.054(8) 0.032(8) 0.005(6) 0.019(7) 0.020(7)
C3_5 0.067(10) 0.077(11) 0.054(11) 0.003(9) 0.003(9) 0.017(9)
C4_5 0.068(10) 0.069(11) 0.051(11) -0.002(8) -0.001(8) -0.005(9)
C5_5 0.071(10) 0.039(8) 0.059(11) -0.002(7) 0.018(8) 0.000(7)
C6_5 0.073(10) 0.042(8) 0.047(9) 0.005(7) 0.009(8) 0.011(7)
F1_5 0.082(8) 0.089(9) 0.077(10) 0.006(7) -0.026(7) 0.029(7)
F2_5 0.080(9) 0.103(10) 0.082(10) -0.026(8) -0.027(7) 0.002(7)
F3_5 0.096(9) 0.049(6) 0.095(11) -0.020(6) -0.010(8) 0.001(6)
F4_5 0.077(7) 0.041(6) 0.085(9) 0.001(5) 0.008(6) 0.024(5)
S1_5 0.0402(19) 0.0341(19) 0.047(2) 0.0016(16) 0.0164(17) 0.0112(15)
S2_5 0.070(3) 0.048(2) 0.047(3) 0.0098(19) 0.010(2) 0.026(2)
C1_6 0.024(5) 0.027(6) 0.037(7) 0.007(5) 0.010(5) 0.009(5)
C2_6 0.034(6) 0.043(7) 0.032(7) 0.009(5) 0.009(5) 0.016(5)
C3_6 0.053(8) 0.050(8) 0.048(9) 0.005(7) 0.003(7) 0.020(7)
C4_6 0.063(10) 0.058(9) 0.044(9) -0.007(7) -0.007(8) 0.005(8)
C5_6 0.059(9) 0.039(7) 0.049(9) -0.005(6) 0.013(7) 0.003(7)
C6_6 0.032(6) 0.037(7) 0.043(8) 0.007(6) 0.007(5) 0.018(5)
F1_6 0.061(6) 0.072(7) 0.092(9) -0.015(6) -0.038(6) 0.029(6)
F2_6 0.066(7) 0.078(8) 0.089(9) -0.036(6) -0.040(6) 0.019(6)
F3_6 0.091(8) 0.037(5) 0.064(7) -0.012(5) 0.022(6) 0.006(5)
F4_6 0.069(6) 0.040(5) 0.063(7) 0.009(4) 0.008(5) 0.035(5)
S1_6 0.0297(17) 0.0363(18) 0.038(2) 0.0022(15) 0.0039(14) 0.0166(14)
S2_6 0.0362(19) 0.0345(18) 0.058(3) 0.0049(17) 0.0006(17) 0.0195(15)
C1_7 0.030(6) 0.024(5) 0.044(7) 0.006(5) 0.008(5) 0.012(5)
C2_7 0.032(7) 0.025(6) 0.068(10) 0.009(6) 0.015(6) 0.015(5)
C3_7 0.039(7) 0.034(6) 0.052(9) 0.013(6) 0.014(6) 0.023(6)
C4_7 0.061(8) 0.031(6) 0.055(9) 0.010(6) 0.012(7) 0.024(6)
C5_7 0.057(8) 0.041(7) 0.058(9) 0.016(6) 0.036(7) 0.018(6)
C6_7 0.052(7) 0.033(6) 0.036(7) 0.010(5) 0.024(6) 0.021(5)
C7_7 0.025(5) 0.023(5) 0.036(7) 0.005(5) 0.013(5) 0.011(4)
C8_7 0.036(7) 0.041(7) 0.045(8) 0.002(6) 0.002(6) 0.021(6)
C9_7 0.034(7) 0.048(8) 0.045(9) -0.006(6) -0.004(6) 0.010(6)
C10_7 0.023(6) 0.045(7) 0.065(10) 0.011(7) 0.004(6) 0.016(5)
C11_7 0.028(6) 0.033(6) 0.063(10) 0.011(6) 0.003(6) 0.014(5)
C12_7 0.020(5) 0.028(6) 0.049(8) -0.002(5) 0.014(5) 0.009(5)
C13_7 0.043(7) 0.044(7) 0.046(8) -0.001(6) -0.001(6) 0.024(6)
C14_7 0.099(13) 0.054(9) 0.047(10) 0.008(7) -0.008(9) 0.026(9)
C15_7 0.142(17) 0.074(12) 0.065(13) 0.001(10) -0.028(12) 0.007(12)
C16_7 0.098(13) 0.056(9) 0.068(12) -0.017(8) -0.025(10) 0.020(9)
C17_7 0.045(8) 0.042(7) 0.059(10) -0.018(7) -0.001(7) 0.019(6)
C18_7 0.039(7) 0.039(7) 0.054(10) -0.002(6) 0.009(7) 0.015(6)
C19_7 0.025(6) 0.022(5) 0.054(8) 0.005(5) 0.011(5) 0.009(5)
C20_7 0.025(6) 0.022(6) 0.095(12) -0.003(7) 0.006(7) 0.009(5)
C21_7 0.024(7) 0.029(7) 0.135(15) 0.003(9) 0.018(8) 0.009(6)
C22_7 0.044(8) 0.033(7) 0.121(14) 0.020(8) 0.048(9) 0.008(6)
C23_7 0.052(9) 0.044(8) 0.084(12) 0.020(8) 0.043(8) 0.021(7)
C24_7 0.051(8) 0.029(7) 0.065(10) 0.018(6) 0.021(7) 0.020(6)
P1_7 0.0214(15) 0.0241(15) 0.043(2) 0.0038(13) 0.0049(13) 0.0131(12)
C1_8 0.016(5) 0.039(6) 0.057(9) 0.011(6) 0.005(5) 0.006(5)
C2_8 0.073(10) 0.062(9) 0.035(9) 0.006(7) -0.010(7) 0.009(8)
C3_8 0.097(13) 0.079(11) 0.038(10) 0.001(8) -0.005(9) 0.008(10)
C4_8 0.070(11) 0.086(12) 0.057(12) -0.016(9) 0.002(9) 0.010(9)
C5_8 0.042(8) 0.054(9) 0.077(12) -0.001(8) 0.012(8) 0.018(7)
C6_8 0.022(6) 0.044(7) 0.055(9) 0.004(6) 0.008(6) 0.014(5)
C7_8 0.026(6) 0.018(5) 0.068(9) 0.008(5) 0.013(6) 0.010(5)
C8_8 0.032(7) 0.032(7) 0.073(10) 0.013(7) 0.011(7) 0.013(6)
C9_8 0.028(7) 0.030(7) 0.114(13) 0.000(8) 0.014(8) 0.010(6)
C10_8 0.038(7) 0.032(7) 0.102(13) -0.002(8) 0.026(8) 0.018(6)
C11_8 0.066(10) 0.033(7) 0.065(11) 0.007(7) 0.029(8) 0.021(7)
C12_8 0.033(7) 0.035(7) 0.060(9) 0.005(6) 0.014(6) 0.020(6)
C13_8 0.027(6) 0.033(6) 0.048(8) 0.012(6) -0.008(5) 0.013(5)
C14_8 0.030(6) 0.039(7) 0.052(9) 0.026(6) 0.013(6) 0.022(5)
C15_8 0.022(6) 0.053(8) 0.067(10) 0.019(7) 0.017(6) 0.024(6)
C16_8 0.038(7) 0.053(8) 0.055(10) 0.026(7) 0.000(7) 0.014(6)
C17_8 0.050(8) 0.038(7) 0.065(11) 0.007(7) -0.020(7) 0.016(6)
C18_8 0.046(8) 0.029(6) 0.062(10) 0.003(6) -0.004(7) 0.016(6)
C19_8 0.029(6) 0.025(6) 0.059(9) 0.013(5) 0.005(6) 0.011(5)
C20_8 0.036(6) 0.046(7) 0.053(9) 0.009(6) 0.018(6) 0.024(6)
C21_8 0.051(8) 0.043(7) 0.070(11) 0.017(7) 0.025(7) 0.012(6)
C22_8 0.064(9) 0.027(6) 0.057(10) 0.007(6) 0.003(7) 0.011(6)
C23_8 0.039(7) 0.030(6) 0.055(9) -0.004(6) -0.002(6) 0.014(6)
C24_8 0.023(6) 0.033(7) 0.061(9) 0.009(6) 0.009(6) 0.014(5)
P1_8 0.0234(16) 0.0308(17) 0.047(2) 0.0082(15) 0.0058(15) 0.0152(14)
P1_9 0.0435(19) 0.051(2) 0.039(2) -0.0034(16) 0.0102(15) 0.0091(16)
C1_9 0.039(6) 0.056(8) 0.036(7) 0.006(6) 0.010(5) 0.006(6)
C2_9 0.043(7) 0.065(9) 0.043(9) 0.000(7) 0.010(6) 0.000(6)
C3_9 0.043(8) 0.105(12) 0.046(10) 0.006(9) 0.023(7) 0.004(8)
C4_9 0.058(9) 0.077(11) 0.064(11) 0.012(9) 0.016(8) 0.007(8)
C5_9 0.067(9) 0.054(8) 0.054(10) 0.015(7) 0.035(8) 0.001(7)
C6_9 0.045(7) 0.049(8) 0.038(8) 0.007(6) 0.017(6) 0.001(6)
C7_9 0.066(9) 0.057(8) 0.058(9) -0.012(7) 0.018(7) 0.016(7)
C8_9 0.063(9) 0.069(10) 0.075(12) -0.004(8) 0.017(8) 0.029(8)
C9_9 0.069(10) 0.084(11) 0.081(12) -0.010(9) 0.016(9) 0.045(9)
C10_9 0.078(11) 0.067(10) 0.096(14) -0.017(10) 0.013(10) 0.027(9)
C11_9 0.085(12) 0.069(11) 0.105(15) -0.019(11) 0.017(11) 0.000(10)
C12_9 0.050(9) 0.079(11) 0.087(13) -0.010(10) 0.013(9) -0.001(8)
C13_9 0.041(7) 0.078(10) 0.036(8) 0.008(7) 0.002(6) 0.000(7)
C14_9 0.048(8) 0.065(9) 0.051(9) 0.016(7) 0.014(7) 0.015(7)
C15_9 0.076(13) 0.124(18) 0.044(11) 0.000(11) 0.004(9) 0.028(12)
C16_9 0.098(15) 0.089(14) 0.036(10) 0.027(9) -0.006(9) 0.016(12)
P2_9 0.058(2) 0.053(2) 0.037(2) 0.0073(16) -0.0002(17) 0.0184(18)
C17_9 0.047(7) 0.097(11) 0.043(9) 0.014(8) 0.004(7) 0.035(8)
C18_9 0.058(9) 0.074(10) 0.054(10) -0.009(8) 0.007(7) 0.019(8)
C19_9 0.059(9) 0.096(13) 0.071(12) -0.011(10) 0.013(9) 0.022(9)
C20_9 0.075(12) 0.119(15) 0.089(14) 0.000(13) -0.001(11) 0.027(12)
C21_9 0.076(11) 0.122(15) 0.092(14) 0.006(12) 0.017(10) 0.062(11)
C22_9 0.070(10) 0.103(13) 0.073(12) 0.019(10) 0.016(9) 0.035(10)
C23_9 0.095(12) 0.054(9) 0.096(13) 0.016(9) -0.021(10) 0.030(8)
C24_9 0.099(14) 0.073(12) 0.154(19) 0.016(13) -0.018(14) 0.034(11)
C25_9 0.143(18) 0.066(13) 0.18(2) -0.010(14) -0.036(17) 0.041(13)
C26_9 0.148(19) 0.070(13) 0.16(2) -0.011(13) -0.045(16) 0.044(13)
C27_9 0.123(16) 0.093(13) 0.119(18) -0.001(13) -0.005(14) 0.057(12)
C28_9 0.119(15) 0.075(12) 0.115(17) 0.007(12) 0.010(13) 0.049(11)
P1_10 0.052(2) 0.053(2) 0.039(2) 0.0062(17) -0.0022(17) 0.0065(17)
C1_10 0.073(10) 0.080(11) 0.058(10) -0.020(9) 0.017(9) 0.013(9)
C2_10 0.066(10) 0.102(13) 0.067(12) -0.016(10) 0.008(9) 0.015(10)
C3_10 0.079(12) 0.112(15) 0.076(13) -0.028(12) -0.001(11) 0.018(11)
C4_10 0.080(12) 0.121(15) 0.082(14) -0.004(12) -0.004(10) 0.045(11)
C5_10 0.079(11) 0.103(13) 0.058(11) -0.014(10) -0.006(9) 0.038(10)
C6_10 0.055(8) 0.083(11) 0.046(9) -0.011(8) -0.007(7) 0.021(8)
C7_10 0.098(12) 0.052(8) 0.055(10) -0.007(7) -0.005(9) 0.012(8)
C8_10 0.147(16) 0.053(9) 0.050(11) 0.000(8) 0.010(11) 0.001(11)
C9_10 0.174(19) 0.063(12) 0.088(15) 0.000(11) 0.015(14) -0.019(13)
C10_10 0.18(2) 0.053(11) 0.101(17) 0.005(11) 0.017(15) 0.001(13)
C11_10 0.166(19) 0.068(12) 0.104(16) -0.023(12) 0.008(15) 0.013(13)
C12_10 0.130(16) 0.051(10) 0.081(14) -0.005(9) 0.014(12) 0.001(10)
C13_10 0.062(8) 0.054(8) 0.024(7) 0.006(6) 0.011(6) 0.015(7)
C14_10 0.077(10) 0.068(9) 0.027(7) 0.016(6) 0.005(7) 0.031(8)
C15_10 0.097(16) 0.100(16) 0.059(14) -0.022(12) -0.004(11) 0.016(13)
C16_10 0.16(2) 0.093(16) 0.039(12) 0.029(11) 0.007(13) 0.012(16)
P2_10 0.058(2) 0.055(2) 0.039(2) 0.0100(17) 0.0148(17) 0.0186(18)
C17_10 0.092(11) 0.086(11) 0.044(9) 0.007(8) 0.044(8) 0.024(10)
C18_10 0.124(14) 0.091(12) 0.053(11) 0.014(9) 0.060(10) 0.041(11)
C19_10 0.151(17) 0.130(16) 0.070(13) 0.019(12) 0.058(12) 0.063(14)
C20_10 0.159(17) 0.157(18) 0.074(14) 0.011(14) 0.088(13) 0.050(16)
C21_10 0.132(16) 0.143(17) 0.078(13) 0.024(13) 0.092(12) 0.040(14)
C22_10 0.117(15) 0.124(16) 0.073(13) 0.016(12) 0.055(12) 0.038(13)
C23_10 0.054(8) 0.052(8) 0.065(10) 0.010(7) 0.020(7) 0.014(6)
C24_10 0.087(12) 0.060(11) 0.108(15) 0.004(10) -0.009(11) 0.016(10)
C25_10 0.092(13) 0.065(11) 0.161(18) 0.005(12) -0.017(13) 0.042(10)
C26_10 0.094(14) 0.052(10) 0.18(2) -0.003(12) -0.007(14) 0.019(10)
C27_10 0.098(14) 0.052(10) 0.165(19) -0.012(12) -0.010(14) 0.009(10)
C28_10 0.082(12) 0.062(10) 0.126(16) 0.009(11) 0.006(12) 0.009(10)

loop_
_atom_type_symbol
_atom_type_description
_atom_type_scat_dispersion_real
_atom_type_scat_dispersion_imag
_atom_type_scat_source
C C 0.0033 0.0016 'International Tables Vol C Tables 4.2.6.8 and 6.1.1.4'
Cu Cu 0.3201 1.2651 'International Tables Vol C Tables 4.2.6.8 and 6.1.1.4'
F F 0.0171 0.0103 'International Tables Vol C Tables 4.2.6.8 and 6.1.1.4'
P P 0.1023 0.0942 'International Tables Vol C Tables 4.2.6.8 and 6.1.1.4'
S S 0.1246 0.1234 'International Tables Vol C Tables 4.2.6.8 and 6.1.1.4'
Ag Ag -0.8971 1.1015 'International Tables Vol C Tables 4.2.6.8 and 6.1.1.4'
H H 0.0000 0.0000 'International Tables Vol C Tables 4.2.6.8 and 6.1.1.4'

loop_
_geom_angle_atom_site_label_1
_geom_angle_atom_site_label_2
_geom_angle_atom_site_label_3
_geom_angle
_geom_angle_site_symmetry_1
_geom_angle_site_symmetry_3
_geom_angle_publ_flag
S2_3 Ag1 S1_4 179.36(19) . . ?
S2_3 Ag1 Ag3 123.57(12) . . ?
S1_4 Ag1 Ag3 56.98(11) . . ?
S2_3 Ag1 Ag5 122.78(12) . . ?
S1_4 Ag1 Ag5 56.64(11) . . ?
Ag3 Ag1 Ag5 113.26(6) . . ?
S2_3 Ag1 Ag4 56.57(11) . . ?
S1_4 Ag1 Ag4 122.88(13) . . ?
Ag3 Ag1 Ag4 179.75(8) . . ?
Ag5 Ag1 Ag4 66.57(5) . . ?
S2_3 Ag1 Ag2 56.91(11) . . ?
S1_4 Ag1 Ag2 123.69(12) . . ?
Ag3 Ag1 Ag2 67.36(5) . . ?
Ag5 Ag1 Ag2 177.76(9) . . ?
Ag4 Ag1 Ag2 112.81(6) . . ?
S2_3 Ag1 Cu1 84.43(12) . . ?
S1_4 Ag1 Cu1 95.73(12) . . ?
Ag3 Ag1 Cu1 57.74(5) . . ?
Ag5 Ag1 Cu1 124.16(8) . . ?
Ag4 Ag1 Cu1 122.16(8) . . ?
Ag2 Ag1 Cu1 58.06(6) . . ?
S2_3 Ag1 Cu4 93.71(12) . . ?
S1_4 Ag1 Cu4 86.14(12) . . ?
Ag3 Ag1 Cu4 123.09(7) . . ?
Ag5 Ag1 Cu4 57.52(5) . . ?
Ag4 Ag1 Cu4 57.02(5) . . ?
Ag2 Ag1 Cu4 120.27(7) . . ?
Cu1 Ag1 Cu4 178.01(9) . . ?
S2_3 Ag1 Cu3 86.58(11) . . ?
S1_4 Ag1 Cu3 92.83(11) . . ?
Ag3 Ag1 Cu3 121.50(7) . . ?
Ag5 Ag1 Cu3 56.79(6) . . ?
Ag4 Ag1 Cu3 58.26(5) . . ?
Ag2 Ag1 Cu3 124.92(8) . . ?
Cu1 Ag1 Cu3 80.88(7) . . ?
Cu4 Ag1 Cu3 99.74(7) . . ?
S2_3 Ag1 Cu2 93.68(11) . . ?
S1_4 Ag1 Cu2 86.91(11) . . ?
Ag3 Ag1 Cu2 57.98(5) . . ?
Ag5 Ag1 Cu2 123.36(8) . . ?
Ag4 Ag1 Cu2 122.26(7) . . ?
Ag2 Ag1 Cu2 54.94(5) . . ?
Cu1 Ag1 Cu2 98.69(7) . . ?
Cu4 Ag1 Cu2 80.70(7) . . ?
Cu3 Ag1 Cu2 179.48(9) . . ?
S2_5 Ag2 S2_6 128.92(17) . . ?
S2_5 Ag2 S2_3 107.93(15) . . ?
S2_6 Ag2 S2_3 119.30(14) . . ?
S2_5 Ag2 Cu2 142.92(12) . . ?
S2_6 Ag2 Cu2 48.34(11) . . ?
S2_3 Ag2 Cu2 98.43(11) . . ?
S2_5 Ag2 Cu1 48.53(13) . . ?
S2_6 Ag2 Cu1 147.43(10) . . ?
S2_3 Ag2 Cu1 84.85(10) . . ?
Cu2 Ag2 Cu1 110.80(7) . . ?
S2_5 Ag2 Ag1 111.02(14) . . ?
S2_6 Ag2 Ag1 112.87(12) . . ?
S2_3 Ag2 Ag1 51.68(10) . . ?
Cu2 Ag2 Ag1 66.31(6) . . ?
Cu1 Ag2 Ag1 63.28(6) . . ?
S2_5 Ag2 Ag3 89.39(12) . . ?
S2_6 Ag2 Ag3 94.33(10) . . ?
S2_3 Ag2 Ag3 106.96(10) . . ?
Cu2 Ag2 Ag3 57.60(5) . . ?
Cu1 Ag2 Ag3 55.66(5) . . ?
Ag1 Ag2 Ag3 55.79(4) . . ?
S1_5 Ag3 S1_6 128.49(14) . . ?
S1_5 Ag3 S1_4 117.16(13) . . ?
S1_6 Ag3 S1_4 111.41(12) . . ?
S1_5 Ag3 Cu1 47.92(10) . . ?
S1_6 Ag3 Cu1 140.18(10) . . ?
S1_4 Ag3 Cu1 97.17(10) . . ?
S1_5 Ag3 Ag1 110.03(11) . . ?
S1_6 Ag3 Ag1 112.56(10) . . ?
S1_4 Ag3 Ag1 52.29(9) . . ?
Cu1 Ag3 Ag1 64.08(6) . . ?
S1_5 Ag3 Cu2 144.01(12) . . ?
S1_6 Ag3 Cu2 48.18(9) . . ?
S1_4 Ag3 Cu2 88.89(9) . . ?
Cu1 Ag3 Cu2 108.10(6) . . ?
Ag1 Ag3 Cu2 65.18(6) . . ?
S1_5 Ag3 Ag2 92.55(11) . . ?
S1_6 Ag3 Ag2 87.44(9) . . ?
S1_4 Ag3 Ag2 108.65(9) . . ?
Cu1 Ag3 Ag2 56.55(5) . . ?
Ag1 Ag3 Ag2 56.84(4) . . ?
Cu2 Ag3 Ag2 53.90(5) . . ?
S1_2 Ag4 S1_1 130.26(14) . . ?
S1_2 Ag4 S2_3 114.45(13) . . ?
S1_1 Ag4 S2_3 111.84(14) . . ?
S1_2 Ag4 Cu4 48.31(10) . . ?
S1_1 Ag4 Cu4 140.93(10) . . ?
S2_3 Ag4 Cu4 96.05(10) . . ?
S1_2 Ag4 Ag1 110.26(10) . . ?
S1_1 Ag4 Ag1 111.88(10) . . ?
S2_3 Ag4 Ag1 52.13(9) . . ?
Cu4 Ag4 Ag1 64.39(6) . . ?
S1_2 Ag4 Cu3 147.68(11) . . ?
S1_1 Ag4 Cu3 48.16(9) . . ?
S2_3 Ag4 Cu3 87.96(10) . . ?
Cu4 Ag4 Cu3 109.35(6) . . ?
Ag1 Ag4 Cu3 64.29(6) . . ?
S1_2 Ag4 Ag5 93.88(10) . . ?
S1_1 Ag4 Ag5 87.96(9) . . ?
S2_3 Ag4 Ag5 108.50(9) . . ?
Cu4 Ag4 Ag5 56.55(5) . . ?
Ag1 Ag4 Ag5 56.66(4) . . ?
Cu3 Ag4 Ag5 55.60(5) . . ?
S2_1 Ag5 S2_2 130.67(15) . . ?
S2_1 Ag5 S1_4 113.88(13) . . ?
S2_2 Ag5 S1_4 111.80(13) . . ?
S2_1 Ag5 Cu3 47.65(11) . . ?
S2_2 Ag5 Cu3 141.84(11) . . ?
S1_4 Ag5 Cu3 95.88(10) . . ?
S2_1 Ag5 Cu4 148.58(10) . . ?
S2_2 Ag5 Cu4 47.99(11) . . ?
S1_4 Ag5 Cu4 87.88(9) . . ?
Cu3 Ag5 Cu4 110.70(6) . . ?
S2_1 Ag5 Ag1 110.49(12) . . ?
S2_2 Ag5 Ag1 111.62(12) . . ?
S1_4 Ag5 Ag1 52.18(10) . . ?
Cu3 Ag5 Ag1 65.19(6) . . ?
Cu4 Ag5 Ag1 64.18(6) . . ?
S2_1 Ag5 Ag4 94.39(10) . . ?
S2_2 Ag5 Ag4 87.91(10) . . ?
S1_4 Ag5 Ag4 108.70(10) . . ?
Cu3 Ag5 Ag4 57.67(4) . . ?
Cu4 Ag5 Ag4 55.90(5) . . ?
Ag1 Ag5 Ag4 56.77(4) . . ?
S2_4 Cu2 S2_6 139.77(16) . . ?
S2_4 Cu2 S1_6 120.91(16) . . ?
S2_6 Cu2 S1_6 97.27(15) . . ?
S2_4 Cu2 Ag2 118.84(13) . . ?
S2_6 Cu2 Ag2 57.03(13) . . ?
S1_6 Cu2 Ag2 102.86(13) . . ?
S2_4 Cu2 Ag3 103.39(11) . . ?
S2_6 Cu2 Ag3 109.55(14) . . ?
S1_6 Cu2 Ag3 54.27(11) . . ?
Ag2 Cu2 Ag3 68.49(5) . . ?
S2_4 Cu2 Ag1 66.73(11) . . ?
S2_6 Cu2 Ag1 113.92(14) . . ?
S1_6 Cu2 Ag1 110.31(12) . . ?
Ag2 Cu2 Ag1 58.75(5) . . ?
Ag3 Cu2 Ag1 56.84(5) . . ?
S1_3 Cu3 S2_1 139.85(16) . . ?
S1_3 Cu3 S1_1 121.56(16) . . ?
S2_1 Cu3 S1_1 96.85(16) . . ?
S1_3 Cu3 Ag5 120.70(13) . . ?
S2_1 Cu3 Ag5 55.38(13) . . ?
S1_1 Cu3 Ag5 100.47(13) . . ?
S1_3 Cu3 Ag4 104.49(12) . . ?
S2_1 Cu3 Ag4 107.72(14) . . ?
S1_1 Cu3 Ag4 54.11(10) . . ?
Ag5 Cu3 Ag4 66.73(5) . . ?
S1_3 Cu3 Ag1 68.25(12) . . ?
S2_1 Cu3 Ag1 110.93(14) . . ?
S1_1 Cu3 Ag1 110.98(11) . . ?
Ag5 Cu3 Ag1 58.01(5) . . ?
Ag4 Cu3 Ag1 57.45(5) . . ?
S2_4 Cu4 S1_2 137.88(16) . . ?
S2_4 Cu4 S2_2 123.55(16) . . ?
S1_2 Cu4 S2_2 96.41(16) . . ?
S2_4 Cu4 Ag4 120.02(14) . . ?
S1_2 Cu4 Ag4 55.11(11) . . ?
S2_2 Cu4 Ag4 101.51(13) . . ?
S2_4 Cu4 Ag5 105.86(11) . . ?
S1_2 Cu4 Ag5 108.07(12) . . ?
S2_2 Cu4 Ag5 55.18(14) . . ?
Ag4 Cu4 Ag5 67.55(5) . . ?
S2_4 Cu4 Ag1 67.86(12) . . ?
S1_2 Cu4 Ag1 111.15(13) . . ?
S2_2 Cu4 Ag1 112.90(15) . . ?
Ag4 Cu4 Ag1 58.59(5) . . ?
Ag5 Cu4 Ag1 58.30(5) . . ?
P1_10 Cu5 P2_10 89.46(16) . . ?
P1_10 Cu5 P1_9 117.91(17) . . ?
P2_10 Cu5 P1_9 122.91(17) . . ?
P1_10 Cu5 P2_9 122.91(17) . . ?
P2_10 Cu5 P2_9 119.98(17) . . ?
P1_9 Cu5 P2_9 87.37(17) . . ?
S1_3 Cu1 S1_5 136.36(18) . . ?
S1_3 Cu1 S2_5 124.26(18) . . ?
S1_5 Cu1 S2_5 97.03(18) . . ?
S1_3 Cu1 Ag3 119.50(15) . . ?
S1_5 Cu1 Ag3 54.70(12) . . ?
S2_5 Cu1 Ag3 102.52(14) . . ?
S1_3 Cu1 Ag2 108.92(12) . . ?
S1_5 Cu1 Ag2 106.65(13) . . ?
S2_5 Cu1 Ag2 53.97(15) . . ?
Ag3 Cu1 Ag2 67.79(5) . . ?
S1_3 Cu1 Ag1 69.28(12) . . ?
S1_5 Cu1 Ag1 110.81(14) . . ?
S2_5 Cu1 Ag1 111.83(15) . . ?
Ag3 Cu1 Ag1 58.17(5) . . ?
Ag2 Cu1 Ag1 58.66(5) . . ?
C6_1 C1_1 C2_1 118.6(7) . . ?
C6_1 C1_1 S1_1 118.1(6) . . ?
C2_1 C1_1 S1_1 123.3(6) . . ?
C3_1 C2_1 C1_1 117.9(7) . . ?
C3_1 C2_1 S2_1 118.7(7) . . ?
C1_1 C2_1 S2_1 123.3(6) . . ?
F1_1 C3_1 C4_1 118.4(9) . . ?
F1_1 C3_1 C2_1 119.2(9) . . ?
C4_1 C3_1 C2_1 122.0(8) . . ?
F2_1 C4_1 C5_1 119.5(9) . . ?
F2_1 C4_1 C3_1 120.3(10) . . ?
C5_1 C4_1 C3_1 120.1(8) . . ?
F3_1 C5_1 C6_1 120.5(9) . . ?
F3_1 C5_1 C4_1 121.0(9) . . ?
C6_1 C5_1 C4_1 118.3(8) . . ?
F4_1 C6_1 C5_1 117.5(8) . . ?
F4_1 C6_1 C1_1 119.8(8) . . ?
C5_1 C6_1 C1_1 122.7(8) . . ?
C1_1 S1_1 Cu3 97.4(3) . . ?
C1_1 S1_1 Ag4 106.3(5) . . ?
Cu3 S1_1 Ag4 77.73(12) . . ?
C2_1 S2_1 Cu3 99.1(3) . . ?
C2_1 S2_1 Ag5 99.5(6) . . ?
Cu3 S2_1 Ag5 76.97(13) . . ?
C2_2 C1_2 C6_2 119.3(7) . . ?
C2_2 C1_2 S1_2 123.3(6) . . ?
C6_2 C1_2 S1_2 117.3(6) . . ?
C3_2 C2_2 C1_2 118.5(7) . . ?
C3_2 C2_2 S2_2 118.6(7) . . ?
C1_2 C2_2 S2_2 122.9(6) . . ?
F1_2 C3_2 C4_2 117.3(9) . . ?
F1_2 C3_2 C2_2 121.1(8) . . ?
C4_2 C3_2 C2_2 121.0(9) . . ?
F2_2 C4_2 C5_2 119.1(9) . . ?
F2_2 C4_2 C3_2 120.3(9) . . ?
C5_2 C4_2 C3_2 120.6(8) . . ?
F3_2 C5_2 C6_2 121.5(9) . . ?
F3_2 C5_2 C4_2 119.3(9) . . ?
C6_2 C5_2 C4_2 118.9(8) . . ?
F4_2 C6_2 C5_2 117.1(8) . . ?
F4_2 C6_2 C1_2 121.5(8) . . ?
C5_2 C6_2 C1_2 121.2(8) . . ?
C1_2 S1_2 Cu4 98.3(3) . . ?
C1_2 S1_2 Ag4 98.4(5) . . ?
Cu4 S1_2 Ag4 76.58(13) . . ?
C2_2 S2_2 Cu4 98.8(3) . . ?
C2_2 S2_2 Ag5 105.4(7) . . ?
Cu4 S2_2 Ag5 76.83(16) . . ?
C6_3 C1_3 C2_3 118.1(7) . . ?
C6_3 C1_3 S1_3 116.7(7) . . ?
C2_3 C1_3 S1_3 125.2(7) . . ?
C3_3 C2_3 C1_3 118.1(8) . . ?
C3_3 C2_3 S2_3 115.5(7) . . ?
C1_3 C2_3 S2_3 126.4(7) . . ?
F1_3 C3_3 C4_3 117.0(9) . . ?
F1_3 C3_3 C2_3 120.1(9) . . ?
C4_3 C3_3 C2_3 122.8(9) . . ?
F2_3 C4_3 C3_3 120.7(11) . . ?
F2_3 C4_3 C5_3 120.1(11) . . ?
C3_3 C4_3 C5_3 119.1(9) . . ?
F3_3 C5_3 C6_3 122.0(11) . . ?
F3_3 C5_3 C4_3 118.4(10) . . ?
C6_3 C5_3 C4_3 119.1(9) . . ?
F4_3 C6_3 C5_3 116.2(9) . . ?
F4_3 C6_3 C1_3 121.1(9) . . ?
C5_3 C6_3 C1_3 122.6(9) . . ?
C1_3 S1_3 Cu1 102.6(5) . . ?
C1_3 S1_3 Cu3 99.7(5) . . ?
Cu1 S1_3 Cu3 136.4(2) . . ?
C2_3 S2_3 Ag1 114.4(4) . . ?
C2_3 S2_3 Ag4 97.5(4) . . ?
Ag1 S2_3 Ag4 71.30(13) . . ?
C2_3 S2_3 Ag2 106.5(4) . . ?
Ag1 S2_3 Ag2 71.41(11) . . ?
Ag4 S2_3 Ag2 141.43(17) . . ?
C2_4 C1_4 C6_4 120.0 . . ?
C2_4 C1_4 S1_4 126.7(4) . . ?
C6_4 C1_4 S1_4 113.1(4) . . ?
C1_4 C2_4 C3_4 120.0 . . ?
C1_4 C2_4 S2_4 124.8(4) . . ?
C3_4 C2_4 S2_4 115.2(4) . . ?
F1_4 C3_4 C2_4 122.8(6) . . ?
F1_4 C3_4 C4_4 117.2(6) . . ?
C2_4 C3_4 C4_4 120.0 . . ?
F2_4 C4_4 C5_4 120.6(7) . . ?
F2_4 C4_4 C3_4 119.0(8) . . ?
C5_4 C4_4 C3_4 120.0 . . ?
F3_4 C5_4 C4_4 119.4(8) . . ?
F3_4 C5_4 C6_4 120.6(8) . . ?
C4_4 C5_4 C6_4 120.0 . . ?
F4_4 C6_4 C5_4 118.0(7) . . ?
F4_4 C6_4 C1_4 122.0(7) . . ?
C5_4 C6_4 C1_4 120.0 . . ?
C1_4 S1_4 Ag1 113.1(3) . . ?
C1_4 S1_4 Ag5 102.4(4) . . ?
Ag1 S1_4 Ag5 71.18(11) . . ?
C1_4 S1_4 Ag3 98.7(4) . . ?
Ag1 S1_4 Ag3 70.73(12) . . ?
Ag5 S1_4 Ag3 141.25(16) . . ?
C2_4 S2_4 Cu2 100.0(4) . . ?
C2_4 S2_4 Cu4 104.3(4) . . ?
Cu2 S2_4 Cu4 138.2(2) . . ?
C6_5 C1_5 C2_5 118.4(8) . . ?
C6_5 C1_5 S1_5 116.8(7) . . ?
C2_5 C1_5 S1_5 124.7(7) . . ?
C3_5 C2_5 C1_5 119.1(8) . . ?
C3_5 C2_5 S2_5 118.3(7) . . ?
C1_5 C2_5 S2_5 122.6(7) . . ?
F1_5 C3_5 C4_5 116.7(10) . . ?
F1_5 C3_5 C2_5 121.2(10) . . ?
C4_5 C3_5 C2_5 121.7(9) . . ?
F2_5 C4_5 C5_5 120.4(10) . . ?
F2_5 C4_5 C3_5 120.0(10) . . ?
C5_5 C4_5 C3_5 119.6(9) . . ?
F3_5 C5_5 C4_5 120.1(10) . . ?
F3_5 C5_5 C6_5 120.3(10) . . ?
C4_5 C5_5 C6_5 119.4(9) . . ?
F4_5 C6_5 C5_5 118.2(9) . . ?
F4_5 C6_5 C1_5 120.1(9) . . ?
C5_5 C6_5 C1_5 121.6(9) . . ?
C1_5 S1_5 Cu1 97.7(4) . . ?
C1_5 S1_5 Ag3 98.7(6) . . ?
Cu1 S1_5 Ag3 77.38(14) . . ?
C2_5 S2_5 Cu1 97.9(4) . . ?
C2_5 S2_5 Ag2 103.7(6) . . ?
Cu1 S2_5 Ag2 77.50(17) . . ?
C6_6 C1_6 C2_6 118.8(7) . . ?
C6_6 C1_6 S1_6 117.4(6) . . ?
C2_6 C1_6 S1_6 123.8(6) . . ?
C3_6 C2_6 C1_6 118.1(7) . . ?
C3_6 C2_6 S2_6 118.4(6) . . ?
C1_6 C2_6 S2_6 123.0(6) . . ?
F1_6 C3_6 C4_6 117.2(9) . . ?
F1_6 C3_6 C2_6 121.0(8) . . ?
C4_6 C3_6 C2_6 121.8(8) . . ?
F2_6 C4_6 C5_6 119.5(9) . . ?
F2_6 C4_6 C3_6 120.2(9) . . ?
C5_6 C4_6 C3_6 120.2(8) . . ?
F3_6 C5_6 C4_6 119.2(9) . . ?
F3_6 C5_6 C6_6 122.2(9) . . ?
C4_6 C5_6 C6_6 118.6(8) . . ?
F4_6 C6_6 C5_6 116.4(8) . . ?
F4_6 C6_6 C1_6 121.3(8) . . ?
C5_6 C6_6 C1_6 122.2(8) . . ?
C1_6 S1_6 Cu2 97.0(3) . . ?
C1_6 S1_6 Ag3 107.8(5) . . ?
Cu2 S1_6 Ag3 77.55(13) . . ?
C2_6 S2_6 Cu2 98.8(3) . . ?
C2_6 S2_6 Ag2 100.9(5) . . ?
Cu2 S2_6 Ag2 74.63(14) . . ?
C2_7 C1_7 C6_7 120.0 . . ?
C2_7 C1_7 P1_7 120.6(5) . . ?
C6_7 C1_7 P1_7 119.4(5) . . ?
C3_7 C2_7 C1_7 120.0 . . ?
C2_7 C3_7 C4_7 120.0 . . ?
C5_7 C4_7 C3_7 120.0 . . ?
C4_7 C5_7 C6_7 120.0 . . ?
C5_7 C6_7 C1_7 120.0 . . ?
C8_7 C7_7 C12_7 120.0 . . ?
C8_7 C7_7 P1_7 117.1(5) . . ?
C12_7 C7_7 P1_7 122.9(5) . . ?
C9_7 C8_7 C7_7 120.0 . . ?
C10_7 C9_7 C8_7 120.0 . . ?
C9_7 C10_7 C11_7 120.0 . . ?
C12_7 C11_7 C10_7 120.0 . . ?
C11_7 C12_7 C7_7 120.0 . . ?
C14_7 C13_7 C18_7 120.0 . . ?
C14_7 C13_7 P1_7 122.0(7) . . ?
C18_7 C13_7 P1_7 118.0(7) . . ?
C13_7 C14_7 C15_7 120.0 . . ?
C16_7 C15_7 C14_7 120.0 . . ?
C17_7 C16_7 C15_7 120.0 . . ?
C16_7 C17_7 C18_7 120.0 . . ?
C17_7 C18_7 C13_7 120.0 . . ?
C20_7 C19_7 C24_7 120.0 . . ?
C20_7 C19_7 P1_7 118.1(6) . . ?
C24_7 C19_7 P1_7 121.8(6) . . ?
C21_7 C20_7 C19_7 120.0 . . ?
C22_7 C21_7 C20_7 120.0 . . ?
C23_7 C22_7 C21_7 120.0 . . ?
C22_7 C23_7 C24_7 120.0 . . ?
C23_7 C24_7 C19_7 120.0 . . ?
C1_7 P1_7 C13_7 111.7(5) . . ?
C1_7 P1_7 C19_7 109.7(4) . . ?
C13_7 P1_7 C19_7 105.6(6) . . ?
C1_7 P1_7 C7_7 107.6(5) . . ?
C13_7 P1_7 C7_7 111.0(5) . . ?
C19_7 P1_7 C7_7 111.3(5) . . ?
C2_8 C1_8 C6_8 120.0 . . ?
C2_8 C1_8 P1_8 121.4(6) . . ?
C6_8 C1_8 P1_8 118.6(6) . . ?
C1_8 C2_8 C3_8 120.0 . . ?
C4_8 C3_8 C2_8 120.0 . . ?
C5_8 C4_8 C3_8 120.0 . . ?
C6_8 C5_8 C4_8 120.0 . . ?
C5_8 C6_8 C1_8 120.0 . . ?
C8_8 C7_8 C12_8 120.0 . . ?
C8_8 C7_8 P1_8 117.6(6) . . ?
C12_8 C7_8 P1_8 122.4(6) . . ?
C7_8 C8_8 C9_8 120.0 . . ?
C10_8 C9_8 C8_8 120.0 . . ?
C11_8 C10_8 C9_8 120.0 . . ?
C10_8 C11_8 C12_8 120.0 . . ?
C11_8 C12_8 C7_8 120.0 . . ?
C14_8 C13_8 C18_8 120.0 . . ?
C14_8 C13_8 P1_8 121.0(5) . . ?
C18_8 C13_8 P1_8 119.0(5) . . ?
C13_8 C14_8 C15_8 120.0 . . ?
C16_8 C15_8 C14_8 120.0 . . ?
C15_8 C16_8 C17_8 120.0 . . ?
C16_8 C17_8 C18_8 120.0 . . ?
C17_8 C18_8 C13_8 120.0 . . ?
C20_8 C19_8 C24_8 120.0 . . ?
C20_8 C19_8 P1_8 119.5(5) . . ?
C24_8 C19_8 P1_8 120.4(5) . . ?
C21_8 C20_8 C19_8 120.0 . . ?
C20_8 C21_8 C22_8 120.0 . . ?
C21_8 C22_8 C23_8 120.0 . . ?
C24_8 C23_8 C22_8 120.0 . . ?
C23_8 C24_8 C19_8 120.0 . . ?
C7_8 P1_8 C19_8 110.2(5) . . ?
C7_8 P1_8 C13_8 110.9(5) . . ?
C19_8 P1_8 C13_8 106.5(5) . . ?
C7_8 P1_8 C1_8 108.1(5) . . ?
C19_8 P1_8 C1_8 111.8(5) . . ?
C13_8 P1_8 C1_8 109.3(5) . . ?
C7_9 P1_9 C1_9 108.7(5) . . ?
C7_9 P1_9 C13_9 103.7(7) . . ?
C1_9 P1_9 C13_9 101.1(6) . . ?
C7_9 P1_9 Cu5 121.9(5) . . ?
C1_9 P1_9 Cu5 113.7(4) . . ?
C13_9 P1_9 Cu5 105.0(5) . . ?
C2_9 C1_9 C6_9 120.0 . . ?
C2_9 C1_9 P1_9 123.8(5) . . ?
C6_9 C1_9 P1_9 116.0(5) . . ?
C3_9 C2_9 C1_9 120.0 . . ?
C4_9 C3_9 C2_9 120.0 . . ?
C5_9 C4_9 C3_9 120.0 . . ?
C4_9 C5_9 C6_9 120.0 . . ?
C5_9 C6_9 C1_9 120.0 . . ?
C8_9 C7_9 C12_9 120.0 . . ?
C8_9 C7_9 P1_9 121.5(6) . . ?
C12_9 C7_9 P1_9 118.3(6) . . ?
C7_9 C8_9 C9_9 120.0 . . ?
C10_9 C9_9 C8_9 120.0 . . ?
C11_9 C10_9 C9_9 120.0 . . ?
C12_9 C11_9 C10_9 120.0 . . ?
C11_9 C12_9 C7_9 120.0 . . ?
C15_9 C13_9 C14_9 113.6(14) . . ?
C15_9 C13_9 P1_9 116.8(12) . . ?
C14_9 C13_9 P1_9 106.4(10) . . ?
C16_9 C14_9 C13_9 112.7(14) . . ?
C16_9 C14_9 P2_9 116.2(13) . . ?
C13_9 C14_9 P2_9 108.8(10) . . ?
C23_9 P2_9 C17_9 103.8(7) . . ?
C23_9 P2_9 C14_9 107.2(7) . . ?
C17_9 P2_9 C14_9 103.4(7) . . ?
C23_9 P2_9 Cu5 119.3(5) . . ?
C17_9 P2_9 Cu5 115.9(4) . . ?
C14_9 P2_9 Cu5 105.9(5) . . ?
C18_9 C17_9 C22_9 120.0 . . ?
C18_9 C17_9 P2_9 115.9(7) . . ?
C22_9 C17_9 P2_9 123.8(7) . . ?
C19_9 C18_9 C17_9 120.0 . . ?
C20_9 C19_9 C18_9 120.0 . . ?
C21_9 C20_9 C19_9 120.0 . . ?
C22_9 C21_9 C20_9 120.0 . . ?
C21_9 C22_9 C17_9 120.0 . . ?
C24_9 C23_9 C28_9 120.0 . . ?
C24_9 C23_9 P2_9 121.4(10) . . ?
C28_9 C23_9 P2_9 118.6(10) . . ?
C25_9 C24_9 C23_9 120.0 . . ?
C24_9 C25_9 C26_9 120.0 . . ?
C27_9 C26_9 C25_9 120.0 . . ?
C26_9 C27_9 C28_9 120.0 . . ?
C27_9 C28_9 C23_9 120.0 . . ?
C7_10 P1_10 C1_10 106.9(7) . . ?
C7_10 P1_10 C13_10 106.6(6) . . ?
C1_10 P1_10 C13_10 101.0(7) . . ?
C7_10 P1_10 Cu5 120.9(5) . . ?
C1_10 P1_10 Cu5 114.3(4) . . ?
C13_10 P1_10 Cu5 105.0(4) . . ?
C2_10 C1_10 C6_10 120.0 . . ?
C2_10 C1_10 P1_10 121.6(7) . . ?
C6_10 C1_10 P1_10 118.2(7) . . ?
C3_10 C2_10 C1_10 120.0 . . ?
C2_10 C3_10 C4_10 120.0 . . ?
C3_10 C4_10 C5_10 120.0 . . ?
C6_10 C5_10 C4_10 120.0 . . ?
C5_10 C6_10 C1_10 120.0 . . ?
C8_10 C7_10 C12_10 120.0 . . ?
C8_10 C7_10 P1_10 120.1(8) . . ?
C12_10 C7_10 P1_10 119.6(8) . . ?
C9_10 C8_10 C7_10 120.0 . . ?
C8_10 C9_10 C10_10 120.0 . . ?
C11_10 C10_10 C9_10 120.0 . . ?
C10_10 C11_10 C12_10 120.0 . . ?
C11_10 C12_10 C7_10 120.0 . . ?
C15_10 C13_10 C14_10 111.2(10) . . ?
C15_10 C13_10 P1_10 116.8(12) . . ?
C14_10 C13_10 P1_10 106.5(8) . . ?
C16_10 C14_10 C13_10 110.8(10) . . ?
C16_10 C14_10 P2_10 111.8(12) . . ?
C13_10 C14_10 P2_10 109.4(8) . . ?
C23_10 P2_10 C14_10 105.4(6) . . ?
C23_10 P2_10 C17_10 106.7(6) . . ?
C14_10 P2_10 C17_10 102.9(8) . . ?
C23_10 P2_10 Cu5 121.6(5) . . ?
C14_10 P2_10 Cu5 103.3(4) . . ?
C17_10 P2_10 Cu5 114.8(5) . . ?
C18_10 C17_10 C22_10 120.0 . . ?
C18_10 C17_10 P2_10 117.7(8) . . ?
C22_10 C17_10 P2_10 122.2(8) . . ?
C17_10 C18_10 C19_10 120.0 . . ?
C20_10 C19_10 C18_10 120.0 . . ?
C19_10 C20_10 C21_10 120.0 . . ?
C22_10 C21_10 C20_10 120.0 . . ?
C21_10 C22_10 C17_10 120.0 . . ?
C24_10 C23_10 C28_10 120.0 . . ?
C24_10 C23_10 P2_10 119.9(7) . . ?
C28_10 C23_10 P2_10 119.9(7) . . ?
C25_10 C24_10 C23_10 120.0 . . ?
C26_10 C25_10 C24_10 120.0 . . ?
C27_10 C26_10 C25_10 120.0 . . ?
C26_10 C27_10 C28_10 120.0 . . ?
C27_10 C28_10 C23_10 120.0 . . ?

loop_
_geom_bond_atom_site_label_1
_geom_bond_atom_site_label_2
_geom_bond_distance
_geom_bond_site_symmetry_2
_geom_bond_publ_flag
Ag1 S2_3 2.462(4) . ?
Ag1 S1_4 2.462(4) . ?
Ag1 Ag3 2.9378(18) . ?
Ag1 Ag5 2.950(2) . ?
Ag1 Ag4 2.9537(18) . ?
Ag1 Ag2 2.974(2) . ?
Ag1 Cu1 3.110(3) . ?
Ag1 Cu4 3.121(3) . ?
Ag1 Cu3 3.157(3) . ?
Ag1 Cu2 3.185(3) . ?
Ag2 S2_5 2.447(5) . ?
Ag2 S2_6 2.477(5) . ?
Ag2 S2_3 2.629(4) . ?
Ag2 Cu2 2.847(2) . ?
Ag2 Cu1 2.954(2) . ?
Ag2 Ag3 3.2785(17) . ?
Ag3 S1_5 2.445(4) . ?
Ag3 S1_6 2.474(4) . ?
Ag3 S1_4 2.609(5) . ?
Ag3 Cu1 2.924(2) . ?
Ag3 Cu2 2.975(2) . ?
Ag4 S1_2 2.448(4) . ?
Ag4 S1_1 2.471(4) . ?
Ag4 S2_3 2.602(5) . ?
Ag4 Cu4 2.903(2) . ?
Ag4 Cu3 2.980(2) . ?
Ag4 Ag5 3.2400(16) . ?
Ag5 S2_1 2.458(5) . ?
Ag5 S2_2 2.466(5) . ?
Ag5 S1_4 2.603(4) . ?
Ag5 Cu3 2.910(2) . ?
Ag5 Cu4 2.925(2) . ?
Cu2 S2_4 2.173(4) . ?
Cu2 S2_6 2.206(5) . ?
Cu2 S1_6 2.271(4) . ?
Cu3 S1_3 2.191(5) . ?
Cu3 S2_1 2.207(5) . ?
Cu3 S1_1 2.272(4) . ?
Cu4 S2_4 2.198(4) . ?
Cu4 S1_2 2.229(4) . ?
Cu4 S2_2 2.232(5) . ?
Cu5 P1_10 2.256(4) . ?
Cu5 P2_10 2.258(4) . ?
Cu5 P1_9 2.261(4) . ?
Cu5 P2_9 2.287(4) . ?
Cu1 S1_3 2.187(4) . ?
Cu1 S1_5 2.224(4) . ?
Cu1 S2_5 2.267(6) . ?
C1_1 C6_1 1.391(9) . ?
C1_1 C2_1 1.411(9) . ?
C1_1 S1_1 1.770(8) . ?
C2_1 C3_1 1.387(9) . ?
C2_1 S2_1 1.762(8) . ?
C3_1 F1_1 1.318(10) . ?
C3_1 C4_1 1.381(10) . ?
C4_1 F2_1 1.343(10) . ?
C4_1 C5_1 1.380(10) . ?
C5_1 F3_1 1.328(9) . ?
C5_1 C6_1 1.376(10) . ?
C6_1 F4_1 1.345(9) . ?
C1_2 C2_2 1.398(9) . ?
C1_2 C6_2 1.401(9) . ?
C1_2 S1_2 1.770(8) . ?
C2_2 C3_2 1.389(9) . ?
C2_2 S2_2 1.755(8) . ?
C3_2 F1_2 1.309(10) . ?
C3_2 C4_2 1.382(10) . ?
C4_2 F2_2 1.339(10) . ?
C4_2 C5_2 1.377(10) . ?
C5_2 F3_2 1.328(9) . ?
C5_2 C6_2 1.376(10) . ?
C6_2 F4_2 1.348(10) . ?
C1_3 C6_3 1.390(9) . ?
C1_3 C2_3 1.408(9) . ?
C1_3 S1_3 1.775(8) . ?
C2_3 C3_3 1.387(9) . ?
C2_3 S2_3 1.753(8) . ?
C3_3 F1_3 1.326(10) . ?
C3_3 C4_3 1.373(10) . ?
C4_3 F2_3 1.346(10) . ?
C4_3 C5_3 1.379(10) . ?
C5_3 F3_3 1.326(10) . ?
C5_3 C6_3 1.375(10) . ?
C6_3 F4_3 1.350(10) . ?
C1_4 C2_4 1.3900 . ?
C1_4 C6_4 1.3900 . ?
C1_4 S1_4 1.779(6) . ?
C2_4 C3_4 1.3900 . ?
C2_4 S2_4 1.769(5) . ?
C3_4 F1_4 1.316(8) . ?
C3_4 C4_4 1.3900 . ?
C4_4 F2_4 1.343(9) . ?
C4_4 C5_4 1.3900 . ?
C5_4 F3_4 1.327(8) . ?
C5_4 C6_4 1.3900 . ?
C6_4 F4_4 1.349(8) . ?
C1_5 C6_5 1.396(9) . ?
C1_5 C2_5 1.406(9) . ?
C1_5 S1_5 1.773(8) . ?
C2_5 C3_5 1.386(10) . ?
C2_5 S2_5 1.763(9) . ?
C3_5 F1_5 1.325(10) . ?
C3_5 C4_5 1.384(10) . ?
C4_5 F2_5 1.347(10) . ?
C4_5 C5_5 1.381(10) . ?
C5_5 F3_5 1.336(10) . ?
C5_5 C6_5 1.386(10) . ?
C6_5 F4_5 1.345(10) . ?
C1_6 C6_6 1.391(9) . ?
C1_6 C2_6 1.409(9) . ?
C1_6 S1_6 1.773(8) . ?
C2_6 C3_6 1.386(9) . ?
C2_6 S2_6 1.771(8) . ?
C3_6 F1_6 1.323(10) . ?
C3_6 C4_6 1.382(10) . ?
C4_6 F2_6 1.336(10) . ?
C4_6 C5_6 1.378(10) . ?
C5_6 F3_6 1.334(9) . ?
C5_6 C6_6 1.378(9) . ?
C6_6 F4_6 1.342(9) . ?
C1_7 C2_7 1.3900 . ?
C1_7 C6_7 1.3900 . ?
C1_7 P1_7 1.781(7) . ?
C2_7 C3_7 1.3900 . ?
C3_7 C4_7 1.3900 . ?
C4_7 C5_7 1.3900 . ?
C5_7 C6_7 1.3900 . ?
C7_7 C8_7 1.3900 . ?
C7_7 C12_7 1.3900 . ?
C7_7 P1_7 1.792(7) . ?
C8_7 C9_7 1.3900 . ?
C9_7 C10_7 1.3900 . ?
C10_7 C11_7 1.3900 . ?
C11_7 C12_7 1.3900 . ?
C13_7 C14_7 1.3900 . ?
C13_7 C18_7 1.3900 . ?
C13_7 P1_7 1.782(9) . ?
C14_7 C15_7 1.3900 . ?
C15_7 C16_7 1.3900 . ?
C16_7 C17_7 1.3900 . ?
C17_7 C18_7 1.3900 . ?
C19_7 C20_7 1.3900 . ?
C19_7 C24_7 1.3900 . ?
C19_7 P1_7 1.787(8) . ?
C20_7 C21_7 1.3900 . ?
C21_7 C22_7 1.3900 . ?
C22_7 C23_7 1.3900 . ?
C23_7 C24_7 1.3900 . ?
C1_8 C2_8 1.3900 . ?
C1_8 C6_8 1.3900 . ?
C1_8 P1_8 1.810(10) . ?
C2_8 C3_8 1.3900 . ?
C3_8 C4_8 1.3900 . ?
C4_8 C5_8 1.3900 . ?
C5_8 C6_8 1.3900 . ?
C7_8 C8_8 1.3900 . ?
C7_8 C12_8 1.3900 . ?
C7_8 P1_8 1.763(8) . ?
C8_8 C9_8 1.3900 . ?
C9_8 C10_8 1.3900 . ?
C10_8 C11_8 1.3900 . ?
C11_8 C12_8 1.3900 . ?
C13_8 C14_8 1.3900 . ?
C13_8 C18_8 1.3900 . ?
C13_8 P1_8 1.796(7) . ?
C14_8 C15_8 1.3900 . ?
C15_8 C16_8 1.3900 . ?
C16_8 C17_8 1.3900 . ?
C17_8 C18_8 1.3900 . ?
C19_8 C20_8 1.3900 . ?
C19_8 C24_8 1.3900 . ?
C19_8 P1_8 1.794(7) . ?
C20_8 C21_8 1.3900 . ?
C21_8 C22_8 1.3900 . ?
C22_8 C23_8 1.3900 . ?
C23_8 C24_8 1.3900 . ?
P1_9 C7_9 1.825(9) . ?
P1_9 C1_9 1.834(7) . ?
P1_9 C13_9 1.863(14) . ?
C1_9 C2_9 1.3900 . ?
C1_9 C6_9 1.3900 . ?
C2_9 C3_9 1.3900 . ?
C3_9 C4_9 1.3900 . ?
C4_9 C5_9 1.3900 . ?
C5_9 C6_9 1.3900 . ?
C7_9 C8_9 1.3900 . ?
C7_9 C12_9 1.3900 . ?
C8_9 C9_9 1.3900 . ?
C9_9 C10_9 1.3900 . ?
C10_9 C11_9 1.3900 . ?
C11_9 C12_9 1.3900 . ?
C13_9 C15_9 1.525(19) . ?
C13_9 C14_9 1.550(19) . ?
C14_9 C16_9 1.494(19) . ?
C14_9 P2_9 1.870(15) . ?
P2_9 C23_9 1.844(11) . ?
P2_9 C17_9 1.856(9) . ?
C17_9 C18_9 1.3900 . ?
C17_9 C22_9 1.3900 . ?
C18_9 C19_9 1.3900 . ?
C19_9 C20_9 1.3900 . ?
C20_9 C21_9 1.3900 . ?
C21_9 C22_9 1.3900 . ?
C23_9 C24_9 1.3900 . ?
C23_9 C28_9 1.3900 . ?
C24_9 C25_9 1.3900 . ?
C25_9 C26_9 1.3900 . ?
C26_9 C27_9 1.3900 . ?
C27_9 C28_9 1.3900 . ?
P1_10 C7_10 1.813(10) . ?
P1_10 C1_10 1.862(8) . ?
P1_10 C13_10 1.865(9) . ?
C1_10 C2_10 1.3900 . ?
C1_10 C6_10 1.3900 . ?
C2_10 C3_10 1.3900 . ?
C3_10 C4_10 1.3900 . ?
C4_10 C5_10 1.3900 . ?
C5_10 C6_10 1.3900 . ?
C7_10 C8_10 1.3900 . ?
C7_10 C12_10 1.3900 . ?
C8_10 C9_10 1.3900 . ?
C9_10 C10_10 1.3900 . ?
C10_10 C11_10 1.3900 . ?
C11_10 C12_10 1.3900 . ?
C13_10 C15_10 1.528(11) . ?
C13_10 C14_10 1.548(11) . ?
C14_10 C16_10 1.526(11) . ?
C14_10 P2_10 1.870(9) . ?
P2_10 C23_10 1.846(10) . ?
P2_10 C17_10 1.878(8) . ?
C17_10 C18_10 1.3900 . ?
C17_10 C22_10 1.3900 . ?
C18_10 C19_10 1.3900 . ?
C19_10 C20_10 1.3900 . ?
C20_10 C21_10 1.3900 . ?
C21_10 C22_10 1.3900 . ?
C23_10 C24_10 1.3900 . ?
C23_10 C28_10 1.3900 . ?
C24_10 C25_10 1.3900 . ?
C25_10 C26_10 1.3900 . ?
C26_10 C27_10 1.3900 . ?
C27_10 C28_10 1.3900 . ?
